data_1575206
loop_
_publ_author_name
'Pang, Yue'
'Rajeshkumar, Thayalan'
'Scopelliti, Rosario'
'Maron, Laurent'
'Mazzanti, Marinella'

_publ_section_title
;
 C-C bond cleavage and carbonylation enabled by an NNN-pincer uranium
 scaffold <i>via</i> metal-arene interaction.
;
_journal_issue 35
_journal_name_full 'Chemical science'
_journal_page_first 16101
_journal_page_last 16109
_journal_paper_doi 10.1039/d5sc04248h
_journal_volume 16
_journal_year 2025
_chemical_formula_moiety 'C110 H164 K6 N6 O4, 2.3[C4H10O]'
_chemical_formula_sum 'C119.2 H187 K6 N6 O6.3'
_chemical_formula_weight 2039.54
_space_group_crystal_system monoclinic
_space_group_IT_number 14
_space_group_name_Hall '-P 2yn'
_space_group_name_H-M_alt 'P 1 21/n 1'
_atom_sites_solution_hydrogens geom
_atom_sites_solution_primary dual
_audit_creation_date 2024-10-18
_audit_creation_method
;
Olex2 1.5
(compiled 2024.02.16 svn.r378c4104 for OlexSys, GUI svn.r6928)
;
_audit_update_record
;
2024-11-21 deposited with the CCDC.	2025-07-23 downloaded from the CCDC.
;
_cell_angle_alpha 90
_cell_angle_beta 99.0700(8)
_cell_angle_gamma 90
_cell_formula_units_Z 2
_cell_length_a 15.91762(13)
_cell_length_b 14.57188(13)
_cell_length_c 26.4106(2)
_cell_measurement_reflns_used 22872
_cell_measurement_temperature 140.00(10)
_cell_measurement_theta_max 75.8570
_cell_measurement_theta_min 4.2760
_cell_volume 6049.33(9)
_computing_cell_refinement 'CrysAlisPro 1.171.43.116a (Rigaku OD, 2024)'
_computing_data_collection 'CrysAlisPro system (CCD 43.112a 64-bit (release 01-03-2024))'
_computing_data_reduction 'CrysAlisPro 1.171.43.116a (Rigaku OD, 2024)'
_computing_molecular_graphics 'Olex2 1.5 (Dolomanov et al., 2009)'
_computing_publication_material 'Olex2 1.5 (Dolomanov et al., 2009)'
_computing_structure_refinement 'SHELXL 2019/3 (Sheldrick, 2015)'
_computing_structure_solution 'SHELXT  (Sheldrick, 2015)'
_diffrn_ambient_environment N~2~
_diffrn_ambient_temperature 140.00(10)
_diffrn_detector 'CCD plate'
_diffrn_detector_area_resol_mean 5.2817
_diffrn_detector_type AtlasS2
_diffrn_measured_fraction_theta_full 1.000
_diffrn_measured_fraction_theta_max 0.987
_diffrn_measurement_details
;
List of Runs (angles in degrees, time in seconds):

  # Type    Start    End  Width  t~exp~   \w     \q     \k     \f   Frames
#--------------------------------------------------------------------------
  1  \w    -74.00  31.00   1.00    3.00    --  -40.66  84.00  30.00  105
  2  \w     46.00  73.00   1.00    3.00    --   40.66 -84.00 -89.00   27
  3  \w     85.00 130.00   1.00   12.00    --  112.00 -84.00 -89.00   45
  4  \w    101.00 166.00   1.00   12.00    --  112.00  84.00  30.00   65
  5  \w    -86.00  -6.00   1.00    3.00    --  -40.66 125.00 120.00   80
  6  \w      3.00  65.00   1.00    3.00    --   40.66 -38.00-150.00   62
  7  \w    -29.00  -4.00   1.00    3.00    --   40.66 -38.00-150.00   25
  8  \w     23.00  50.00   1.00    3.00    --   40.66  57.00  90.00   27
  9  \w     60.00 112.00   1.00    3.00    --   40.66  57.00  90.00   52
 10  \w     40.00 108.00   1.00   12.00    --  112.00-111.00   0.00   68
 11  \w     29.00  57.00   1.00   12.00    --  112.00 -94.00  90.00   28
 12  \w    121.00 163.00   1.00   12.00    --  112.00  77.00   0.00   42
 13  \w     70.00  95.00   1.00   12.00    --  112.00-111.00 -90.00   25
 14  \w     40.00  66.00   1.00   12.00    --  112.00-111.00 -90.00   26
 15  \w     54.00 138.00   1.00   12.00    --  112.00 -45.00 -90.00   84
 16  \w     82.00 107.00   1.00   12.00    --  112.00 -94.00  90.00   25
 17  \w    103.00 178.00   1.00   12.00    --  112.00  77.00 -30.00   75
 18  \w     33.00 107.00   1.00   12.00    --  112.00 -94.00 150.00   74
 19  \w     56.00  83.00   1.00   12.00    --  112.00 -94.00-180.00   27
 20  \w    108.00 152.00   1.00   12.00    --  112.00  77.00 -90.00   44
 21  \w     40.00 122.00   1.00   12.00    --  112.00 -61.00-150.00   82
 22  \w     64.00  91.00   1.00   12.00    --  112.00-111.00  60.00   27
 23  \w    132.00 178.00   1.00   12.00    --  112.00 111.00-150.00   46
 24  \w     96.00 121.00   1.00   12.00    --  112.00  30.00 -30.00   25
 25  \w    153.00 178.00   1.00   12.00    --  112.00  30.00 -30.00   25
 26  \w     45.00  71.00   1.00   12.00    --  112.00 -94.00 120.00   26
;
_diffrn_measurement_device 'four-circle diffractometer'
_diffrn_measurement_device_type 'SuperNova, Dual, Cu at home/near, AtlasS2'
_diffrn_measurement_method '\w scans'
_diffrn_orient_matrix_type 'CrysAlisPro convention (1999,Acta A55,543-557)'
_diffrn_orient_matrix_UB_11 0.0602251000
_diffrn_orient_matrix_UB_12 0.0815079000
_diffrn_orient_matrix_UB_13 0.0156577000
_diffrn_orient_matrix_UB_21 0.0293255000
_diffrn_orient_matrix_UB_22 -0.0451647000
_diffrn_orient_matrix_UB_23 0.0525338000
_diffrn_orient_matrix_UB_31 0.0715069000
_diffrn_orient_matrix_UB_32 -0.0500229000
_diffrn_orient_matrix_UB_33 -0.0219852000
_diffrn_radiation_monochromator mirror
_diffrn_radiation_probe x-ray
_diffrn_radiation_type 'Cu K\a'
_diffrn_radiation_wavelength 1.54184
_diffrn_reflns_av_R_equivalents 0.0261
_diffrn_reflns_av_unetI/netI 0.0240
_diffrn_reflns_Laue_measured_fraction_full 1.000
_diffrn_reflns_Laue_measured_fraction_max 0.987
_diffrn_reflns_limit_h_max 20
_diffrn_reflns_limit_h_min -17
_diffrn_reflns_limit_k_max 14
_diffrn_reflns_limit_k_min -18
_diffrn_reflns_limit_l_max 31
_diffrn_reflns_limit_l_min -33
_diffrn_reflns_number 42711
_diffrn_reflns_point_group_measured_fraction_full 1.000
_diffrn_reflns_point_group_measured_fraction_max 0.987
_diffrn_reflns_theta_full 67.684
_diffrn_reflns_theta_max 75.924
_diffrn_reflns_theta_min 3.045
_diffrn_source 'micro-focus sealed X-ray tube'
_diffrn_source_type 'SuperNova (Cu) X-ray Source'
_exptl_absorpt_coefficient_mu 2.321
_exptl_absorpt_correction_T_max 1.000
_exptl_absorpt_correction_T_min 0.371
_exptl_absorpt_correction_type gaussian
_exptl_absorpt_process_details
;
CrysAlisPro 1.171.43.116a (Rigaku Oxford Diffraction, 2024)
Numerical absorption correction based on gaussian integration over
a multifaceted crystal model
Empirical absorption correction using spherical harmonics,
implemented in SCALE3 ABSPACK scaling algorithm.
;
_exptl_crystal_colour 'clear dark yellow'
_exptl_crystal_density_diffrn 1.120
_exptl_crystal_description irregular
_exptl_crystal_F_000 2217
_exptl_crystal_size_max 0.39
_exptl_crystal_size_mid 0.302
_exptl_crystal_size_min 0.241
_refine_diff_density_max 0.847
_refine_diff_density_min -0.415
_refine_diff_density_rms 0.048
_refine_ls_extinction_method none
_refine_ls_goodness_of_fit_ref 1.040
_refine_ls_hydrogen_treatment constr
_refine_ls_matrix_type full
_refine_ls_number_parameters 693
_refine_ls_number_reflns 12452
_refine_ls_number_restraints 300
_refine_ls_restrained_S_all 1.092
_refine_ls_R_factor_all 0.0472
_refine_ls_R_factor_gt 0.0439
_refine_ls_shift/su_max 0.002
_refine_ls_shift/su_mean 0.000
_refine_ls_structure_factor_coef Fsqd
_refine_ls_weighting_details 'w=1/[\s^2^(Fo^2^)+(0.0746P)^2^+2.0609P] where P=(Fo^2^+2Fc^2^)/3'
_refine_ls_weighting_scheme calc
_refine_ls_wR_factor_gt 0.1244
_refine_ls_wR_factor_ref 0.1278
_reflns_Friedel_coverage 0.000
_reflns_number_gt 11362
_reflns_number_total 12452
_reflns_threshold_expression 'I > 2\s(I)'
_cod_data_source_file d5sc04248h3.cif
_cod_data_source_block yp078
_cod_depositor_comments 'Adding full bibliography for 1575203--1575209.cif.'
_cod_original_formula_sum 'C119.20 H187 K6 N6 O6.30'
_cod_database_code 1575206
_shelx_shelxl_version_number 2019/3
_chemical_oxdiff_formula 'C59 H92 N3 O3 K3'
_shelx_space_group_comment
;
The symmetry employed for this shelxl refinement is uniquely defined
by the following loop, which should always be used as a source of
symmetry information in preference to the above space-group names.
They are only intended as comments.
;
_shelx_estimated_absorpt_t_max 0.605
_shelx_estimated_absorpt_t_min 0.465
_olex2_refinement_description
;
1. Fixed Uiso
 At 1.2 times of:
  All C(H) groups, All C(H,H) groups
 At 1.5 times of:
  All C(H,H,H) groups
2. Restrained distances
 O4-C62 \\sim O4-C61 \\sim O3-C56 \\sim O3-C58
 with sigma of 0.02
 C57-C56 \\sim C62-C63 \\sim C60-C61 \\sim C59-C58
 with sigma of 0.02
 C57-C59 \\sim C63-C60
 with sigma of 0.02
 C62-C61 \\sim C56-C58
 with sigma of 0.02
 O2-C54 \\sim O2-C53 \\sim O1-C50 \\sim O1-C48
 with sigma of 0.02
 C50-C51 \\sim C54-C55 \\sim C52-C53 \\sim C49-C48
 with sigma of 0.02
 C55-C52 \\sim C51-C49
 with sigma of 0.02
 C50-C48 \\sim C54-C53
 with sigma of 0.02
 K2-O1 \\sim K2-O2
 with sigma of 0.02
 K4-O4 \\sim K3-O3
 with sigma of 0.02
3. Uiso/Uaniso restraints and constraints
O1 \\sim C50 \\sim C51 \\sim C55 \\sim C54 \\sim O2 \\sim C53 \\sim C52 \\sim
C48 \\sim C49: within 2A with sigma of 0.01 and sigma for terminal atoms of
0.02 within 2A
C57 \\sim C56 \\sim O3 \\sim C58 \\sim C59 \\sim C60 \\sim C61 \\sim O4 \\sim
C62 \\sim C63 \\sim K4 \\sim K3: within 2A with sigma of 0.01 and sigma for
terminal atoms of 0.02 within 2A
4. Others
 Sof(K4)=Sof(O4)=Sof(C60)=Sof(H60A)=Sof(H60B)=Sof(H60C)=Sof(C61)=Sof(H61A)=
 Sof(H61B)=Sof(C62)=Sof(H62A)=Sof(H62B)=Sof(C63)=Sof(H63A)=Sof(H63B)=Sof(H63C)=
 1-FVAR(1)
 Sof(K3)=Sof(O3)=Sof(C56)=Sof(H56A)=Sof(H56B)=Sof(C57)=Sof(H57A)=Sof(H57B)=
 Sof(H57C)=Sof(C58)=Sof(H58A)=Sof(H58B)=Sof(C59)=Sof(H59A)=Sof(H59B)=Sof(H59C)=
 FVAR(1)
 Sof(O2)=Sof(C52)=Sof(H52A)=Sof(H52B)=Sof(H52C)=Sof(C53)=Sof(H53A)=Sof(H53B)=
 Sof(C54)=Sof(H54A)=Sof(H54B)=Sof(C55)=Sof(H55A)=Sof(H55B)=Sof(H55C)=1-FVAR(2)
 Sof(O1)=Sof(C48)=Sof(H48A)=Sof(H48B)=Sof(C49)=Sof(H49A)=Sof(H49B)=Sof(H49C)=
 Sof(C50)=Sof(H50A)=Sof(H50B)=Sof(C51)=Sof(H51A)=Sof(H51B)=Sof(H51C)=FVAR(2)
5.a Ternary CH refined with riding coordinates:
 C30(H30), C33(H33), C42(H42), C45(H45)
5.b Secondary CH2 refined with riding coordinates:
 C48(H48A,H48B), C50(H50A,H50B), C53(H53A,H53B), C54(H54A,H54B), C56(H56A,
 H56B), C58(H58A,H58B), C61(H61A,H61B), C62(H62A,H62B)
5.c Aromatic/amide H refined with riding coordinates:
 C2(H2), C4(H4), C11(H11), C13(H13), C26(H26), C27(H27), C28(H28), C38(H38),
 C39(H39), C40(H40)
5.d Idealised Me refined as rotating group:
 C15(H15A,H15B,H15C), C16(H16A,H16B,H16C), C17(H17A,H17B,H17C), C18(H18A,H18B,
 H18C), C19(H19A,H19B,H19C), C21(H21A,H21B,H21C), C22(H22A,H22B,H22C), C23(H23A,
 H23B,H23C), C31(H31A,H31B,H31C), C32(H32A,H32B,H32C), C34(H34A,H34B,H34C),
 C35(H35A,H35B,H35C), C43(H43A,H43B,H43C), C44(H44A,H44B,H44C), C46(H46A,H46B,
 H46C), C47(H47A,H47B,H47C), C49(H49A,H49B,H49C), C51(H51A,H51B,H51C), C52(H52A,
 H52B,H52C), C55(H55A,H55B,H55C), C57(H57A,H57B,H57C), C59(H59A,H59B,H59C),
 C60(H60A,H60B,H60C), C63(H63A,H63B,H63C)
;
_smtbx_masks_special_details
;
A solvent mask was calculated and 190 electrons were 
found in a volume of 960\%A^3^ in 1 void per unit cell. 
This is consistent with the presence of 
1.15[C4H10O] per Asymmetric Unit 
which account for 193 electrons 
per unit cell.
;
_smtbx_masks_void_probe_radius 1.2
_smtbx_masks_void_truncation_radius 1.2
_olex2_date_sample_data_collection 2024-03-12
_olex2_submission_special_instructions 'No special instructions were received'
_oxdiff_exptl_absorpt_empirical_details
;
Empirical correction (ABSPACK) includes:
- Absorption correction using spherical harmonics
- Frame scaling
- Detector area scaling
- B-factor correction
;
_oxdiff_exptl_absorpt_empirical_full_max 1.445
_oxdiff_exptl_absorpt_empirical_full_min 0.608

loop_
_space_group_symop_operation_xyz
'x, y, z'
'-x+1/2, y+1/2, -z+1/2'
'-x, -y, -z'
'x-1/2, -y-1/2, z-1/2'

loop_
_atom_site_label
_atom_site_type_symbol
_atom_site_fract_x
_atom_site_fract_y
_atom_site_fract_z
_atom_site_U_iso_or_equiv
_atom_site_adp_type
_atom_site_occupancy
_atom_site_site_symmetry_order
_atom_site_calc_flag
_atom_site_refinement_flags_posn
_atom_site_refinement_flags_adp
_atom_site_refinement_flags_occupancy
_atom_site_disorder_assembly
_atom_site_disorder_group
K1 K 0.40351(2) 0.58189(2) 0.49638(2) 0.02891(9) Uani 1 1 d . . . . .
K2 K 0.39366(2) 0.33289(2) 0.56856(2) 0.02925(9) Uani 1 1 d D . . . .
K3 K 0.51364(18) 0.46710(16) 0.69779(9) 0.0493(5) Uani 0.631(5) 1 d D U P A 1
K4 K 0.5310(3) 0.4794(3) 0.70204(19) 0.0645(12) Uani 0.369(5) 1 d D U P A 2
O1 O 0.2769(3) 0.2001(4) 0.5723(3) 0.0615(12) Uani 0.467(6) 1 d D U P A 1
O2 O 0.2999(3) 0.1677(3) 0.5700(2) 0.0634(11) Uani 0.533(6) 1 d D U P A 2
O3 O 0.5673(5) 0.5050(7) 0.7981(3) 0.0916(19) Uani 0.631(5) 1 d D U P A 1
O4 O 0.5825(7) 0.4924(10) 0.8011(4) 0.0659(17) Uani 0.369(5) 1 d D U P A 2
N1 N 0.33064(8) 0.49917(9) 0.58519(5) 0.0286(3) Uani 1 1 d . . . . .
N2 N 0.50355(7) 0.48253(8) 0.58782(4) 0.0224(2) Uani 1 1 d . . . . .
N3 N 0.56135(8) 0.30389(8) 0.59778(5) 0.0315(3) Uani 1 1 d . . . . .
C1 C 0.38062(9) 0.57133(10) 0.60468(5) 0.0238(3) Uani 1 1 d . . . . .
C2 C 0.35002(9) 0.65233(10) 0.62473(5) 0.0271(3) Uani 1 1 d . . . . .
H2 H 0.290432 0.658377 0.624057 0.033 Uiso 1 1 calc R U . . .
C3 C 0.40261(9) 0.72404(10) 0.64551(5) 0.0284(3) Uani 1 1 d . . . . .
C4 C 0.48944(9) 0.71754(10) 0.64371(5) 0.0275(3) Uani 1 1 d . . . . .
H4 H 0.526313 0.765702 0.657514 0.033 Uiso 1 1 calc R U . . .
C5 C 0.52326(8) 0.64077(9) 0.62176(5) 0.0238(3) Uani 1 1 d . . . . .
C6 C 0.47148(8) 0.56563(9) 0.60355(5) 0.0220(3) Uani 1 1 d . . . . .
C7 C 0.61603(8) 0.63597(9) 0.61314(5) 0.0251(3) Uani 1 1 d . . . . .
C8 C 0.64675(8) 0.53798(9) 0.62571(5) 0.0238(3) Uani 1 1 d . . . . .
C9 C 0.58907(8) 0.46724(9) 0.60809(5) 0.0225(3) Uani 1 1 d . . . . .
C10 C 0.61669(9) 0.37213(9) 0.61586(5) 0.0241(3) Uani 1 1 d . . . . .
C11 C 0.69962(9) 0.35734(10) 0.64263(5) 0.0256(3) Uani 1 1 d . . . . .
H11 H 0.718249 0.295804 0.648649 0.031 Uiso 1 1 calc R U . . .
C12 C 0.75605(9) 0.42805(10) 0.66085(5) 0.0258(3) Uani 1 1 d . . . . .
C13 C 0.72912(9) 0.51811(10) 0.65206(5) 0.0263(3) Uani 1 1 d . . . . .
H13 H 0.766544 0.567044 0.663920 0.032 Uiso 1 1 calc R U . . .
C14 C 0.36698(10) 0.80557(12) 0.67231(7) 0.0371(3) Uani 1 1 d . . . . .
C15 C 0.27217(13) 0.81775(18) 0.65677(11) 0.0711(8) Uani 1 1 d . . . . .
H15A H 0.259355 0.829480 0.619820 0.107 Uiso 1 1 calc R U . . .
H15B H 0.252859 0.869790 0.675435 0.107 Uiso 1 1 calc R U . . .
H15C H 0.242798 0.761872 0.664971 0.107 Uiso 1 1 calc R U . . .
C16 C 0.41289(16) 0.89435(14) 0.66333(12) 0.0660(7) Uani 1 1 d . . . . .
H16A H 0.473823 0.887452 0.675980 0.099 Uiso 1 1 calc R U . . .
H16B H 0.389992 0.944640 0.681681 0.099 Uiso 1 1 calc R U . . .
H16C H 0.404386 0.908085 0.626555 0.099 Uiso 1 1 calc R U . . .
C17 C 0.38572(18) 0.78734(19) 0.73077(9) 0.0665(6) Uani 1 1 d . . . . .
H17A H 0.354029 0.733090 0.738957 0.100 Uiso 1 1 calc R U . . .
H17B H 0.368179 0.840651 0.749177 0.100 Uiso 1 1 calc R U . . .
H17C H 0.446795 0.776742 0.741183 0.100 Uiso 1 1 calc R U . . .
C18 C 0.67242(10) 0.70868(10) 0.64370(7) 0.0340(3) Uani 1 1 d . . . . .
H18A H 0.649851 0.769916 0.634152 0.051 Uiso 1 1 calc R U . . .
H18B H 0.730507 0.703722 0.636028 0.051 Uiso 1 1 calc R U . . .
H18C H 0.672924 0.698855 0.680457 0.051 Uiso 1 1 calc R U . . .
C19 C 0.61825(9) 0.65477(10) 0.55587(6) 0.0289(3) Uani 1 1 d . . . . .
H19A H 0.583691 0.608793 0.534964 0.043 Uiso 1 1 calc R U . . .
H19B H 0.677097 0.651332 0.549349 0.043 Uiso 1 1 calc R U . . .
H19C H 0.595369 0.716108 0.546914 0.043 Uiso 1 1 calc R U . . .
C20 C 0.84446(9) 0.40318(11) 0.69004(6) 0.0293(3) Uani 1 1 d . . . . .
C21 C 0.83402(11) 0.36210(14) 0.74217(7) 0.0431(4) Uani 1 1 d . . . . .
H21A H 0.810122 0.408509 0.762682 0.065 Uiso 1 1 calc R U . . .
H21B H 0.889634 0.342371 0.760206 0.065 Uiso 1 1 calc R U . . .
H21C H 0.795624 0.309194 0.736921 0.065 Uiso 1 1 calc R U . . .
C22 C 0.90320(10) 0.48660(12) 0.69930(7) 0.0384(4) Uani 1 1 d . . . . .
H22A H 0.909311 0.514675 0.666362 0.058 Uiso 1 1 calc R U . . .
H22B H 0.959166 0.467167 0.716970 0.058 Uiso 1 1 calc R U . . .
H22C H 0.878765 0.531417 0.720520 0.058 Uiso 1 1 calc R U . . .
C23 C 0.88729(10) 0.33236(12) 0.65937(7) 0.0375(4) Uani 1 1 d . . . . .
H23A H 0.853846 0.275600 0.656106 0.056 Uiso 1 1 calc R U . . .
H23B H 0.944796 0.319427 0.677273 0.056 Uiso 1 1 calc R U . . .
H23C H 0.890554 0.356864 0.625184 0.056 Uiso 1 1 calc R U . . .
C24 C 0.24681(9) 0.48971(10) 0.59430(6) 0.0305(3) Uani 1 1 d . . . . .
C25 C 0.22315(11) 0.48397(12) 0.64408(7) 0.0401(4) Uani 1 1 d . . . . .
C26 C 0.13872(13) 0.46466(16) 0.64876(9) 0.0547(5) Uani 1 1 d . . . . .
H26 H 0.123372 0.461621 0.682051 0.066 Uiso 1 1 calc R U . . .
C27 C 0.07697(12) 0.44989(17) 0.60679(10) 0.0581(6) Uani 1 1 d . . . . .
H27 H 0.019991 0.437220 0.611132 0.070 Uiso 1 1 calc R U . . .
C28 C 0.09906(11) 0.45374(14) 0.55830(8) 0.0461(4) Uani 1 1 d . . . . .
H28 H 0.056999 0.442561 0.529221 0.055 Uiso 1 1 calc R U . . .
C29 C 0.18228(9) 0.47383(11) 0.55140(7) 0.0342(3) Uani 1 1 d . . . . .
C30 C 0.28883(13) 0.49034(14) 0.69251(7) 0.0455(4) Uani 1 1 d . . . . .
H30 H 0.337787 0.527180 0.684070 0.055 Uiso 1 1 calc R U . . .
C31 C 0.25564(18) 0.53830(17) 0.73711(9) 0.0629(6) Uani 1 1 d . . . . .
H31A H 0.231481 0.598032 0.725648 0.094 Uiso 1 1 calc R U . . .
H31B H 0.302639 0.547226 0.765459 0.094 Uiso 1 1 calc R U . . .
H31C H 0.211591 0.500305 0.748742 0.094 Uiso 1 1 calc R U . . .
C32 C 0.32238(17) 0.39497(17) 0.70886(9) 0.0607(6) Uani 1 1 d . . . . .
H32A H 0.275230 0.356285 0.715949 0.091 Uiso 1 1 calc R U . A 1
H32B H 0.364985 0.399997 0.739855 0.091 Uiso 1 1 calc R U . A 1
H32C H 0.348468 0.367393 0.681264 0.091 Uiso 1 1 calc R U . A 1
C33 C 0.20372(9) 0.48359(12) 0.49785(7) 0.0351(3) Uani 1 1 d . . . . .
H33 H 0.263648 0.462010 0.499099 0.042 Uiso 1 1 calc R U . . .
C34 C 0.20148(11) 0.58481(13) 0.48249(7) 0.0424(4) Uani 1 1 d . . . . .
H34A H 0.142822 0.607380 0.478638 0.064 Uiso 1 1 calc R U . . .
H34B H 0.222930 0.591560 0.449885 0.064 Uiso 1 1 calc R U . . .
H34C H 0.237254 0.620376 0.509092 0.064 Uiso 1 1 calc R U . . .
C35 C 0.14810(12) 0.42683(17) 0.45651(9) 0.0551(5) Uani 1 1 d . . . . .
H35A H 0.089645 0.450186 0.451779 0.083 Uiso 1 1 calc R U . . .
H35B H 0.148571 0.362425 0.467231 0.083 Uiso 1 1 calc R U . . .
H35C H 0.170553 0.431650 0.424135 0.083 Uiso 1 1 calc R U . . .
C36 C 0.58428(10) 0.21243(10) 0.61063(6) 0.0308(3) Uani 1 1 d . . . . .
C37 C 0.55375(11) 0.16861(11) 0.65214(6) 0.0343(3) Uani 1 1 d . . . . .
C38 C 0.56645(13) 0.07457(12) 0.66010(7) 0.0420(4) Uani 1 1 d . . . . .
H38 H 0.545055 0.045763 0.687719 0.050 Uiso 1 1 calc R U . . .
C39 C 0.60920(14) 0.02268(12) 0.62891(7) 0.0454(4) Uani 1 1 d . . . . .
H39 H 0.616166 -0.041468 0.634474 0.054 Uiso 1 1 calc R U . . .
C40 C 0.64196(12) 0.06484(11) 0.58934(7) 0.0411(4) Uani 1 1 d . . . . .
H40 H 0.672363 0.029286 0.568113 0.049 Uiso 1 1 calc R U . . .
C41 C 0.63113(11) 0.15866(11) 0.58006(6) 0.0349(3) Uani 1 1 d . . . . .
C42 C 0.50843(12) 0.22316(12) 0.68864(7) 0.0396(4) Uani 1 1 d . . . . .
H42 H 0.483821 0.278846 0.669715 0.048 Uiso 1 1 calc R U . . .
C43 C 0.43511(14) 0.17169(16) 0.70655(10) 0.0582(5) Uani 1 1 d . . . . .
H43A H 0.396188 0.149103 0.676675 0.087 Uiso 1 1 calc R U . . .
H43B H 0.404428 0.213173 0.726427 0.087 Uiso 1 1 calc R U . . .
H43C H 0.457549 0.119689 0.728053 0.087 Uiso 1 1 calc R U . . .
C44 C 0.57170(13) 0.25665(13) 0.73478(7) 0.0459(4) Uani 1 1 d . . . . .
H44A H 0.596959 0.203691 0.754420 0.069 Uiso 1 1 calc R U . A 1
H44B H 0.541923 0.295073 0.756715 0.069 Uiso 1 1 calc R U . A 1
H44C H 0.616674 0.292585 0.722701 0.069 Uiso 1 1 calc R U . A 1
C45 C 0.66525(13) 0.20323(12) 0.53547(7) 0.0427(4) Uani 1 1 d . . . . .
H45 H 0.676148 0.269279 0.544477 0.051 Uiso 1 1 calc R U . . .
C46 C 0.59702(18) 0.20032(15) 0.48750(8) 0.0588(6) Uani 1 1 d . . . . .
H46A H 0.584647 0.136336 0.477582 0.088 Uiso 1 1 calc R U . . .
H46B H 0.617744 0.232723 0.459385 0.088 Uiso 1 1 calc R U . . .
H46C H 0.545059 0.230039 0.494883 0.088 Uiso 1 1 calc R U . . .
C47 C 0.74902(18) 0.16211(17) 0.52514(11) 0.0696(7) Uani 1 1 d . . . . .
H47A H 0.770695 0.198145 0.498645 0.104 Uiso 1 1 calc R U . . .
H47B H 0.739611 0.098605 0.513389 0.104 Uiso 1 1 calc R U . . .
H47C H 0.790577 0.163162 0.556740 0.104 Uiso 1 1 calc R U . . .
C48 C 0.1980(4) 0.2201(4) 0.5884(3) 0.0766(17) Uani 0.467(6) 1 d D U P A 1
H48A H 0.201643 0.190493 0.622401 0.092 Uiso 0.467(6) 1 calc R U P A 1
H48B H 0.199635 0.286948 0.595000 0.092 Uiso 0.467(6) 1 calc R U P A 1
C49 C 0.1151(6) 0.2027(9) 0.5640(5) 0.164(4) Uani 0.467(6) 1 d D U P A 1
H49A H 0.107026 0.229254 0.529457 0.246 Uiso 0.467(6) 1 calc R U P A 1
H49B H 0.074530 0.230500 0.583790 0.246 Uiso 0.467(6) 1 calc R U P A 1
H49C H 0.105546 0.136335 0.561604 0.246 Uiso 0.467(6) 1 calc R U P A 1
C50 C 0.2915(4) 0.1057(5) 0.5632(3) 0.0654(14) Uani 0.467(6) 1 d D U P A 1
H50A H 0.243929 0.080899 0.538299 0.078 Uiso 0.467(6) 1 calc R U P A 1
H50B H 0.294241 0.070864 0.595605 0.078 Uiso 0.467(6) 1 calc R U P A 1
C51 C 0.3744(5) 0.0942(5) 0.5423(4) 0.062(2) Uani 0.467(6) 1 d D U P A 1
H51A H 0.370562 0.126333 0.509391 0.093 Uiso 0.467(6) 1 calc R U P A 1
H51B H 0.385025 0.028853 0.537313 0.093 Uiso 0.467(6) 1 calc R U P A 1
H51C H 0.421245 0.120135 0.566647 0.093 Uiso 0.467(6) 1 calc R U P A 1
C52 C 0.2001(6) 0.2221(7) 0.6212(4) 0.130(3) Uani 0.533(6) 1 d D U P A 2
H52A H 0.189331 0.277506 0.600139 0.195 Uiso 0.533(6) 1 calc R U P A 2
H52B H 0.244756 0.234604 0.650386 0.195 Uiso 0.533(6) 1 calc R U P A 2
H52C H 0.147782 0.203952 0.633784 0.195 Uiso 0.533(6) 1 calc R U P A 2
C53 C 0.2256(4) 0.1528(5) 0.5924(3) 0.0982(17) Uani 0.533(6) 1 d D U P A 2
H53A H 0.178192 0.138923 0.564411 0.118 Uiso 0.533(6) 1 calc R U P A 2
H53B H 0.235044 0.097452 0.614241 0.118 Uiso 0.533(6) 1 calc R U P A 2
C54 C 0.3287(6) 0.0851(4) 0.5501(3) 0.0759(16) Uani 0.533(6) 1 d D U P A 2
H54A H 0.283908 0.061239 0.522986 0.091 Uiso 0.533(6) 1 calc R U P A 2
H54B H 0.338675 0.038776 0.577760 0.091 Uiso 0.533(6) 1 calc R U P A 2
C55 C 0.4059(4) 0.0982(5) 0.5290(3) 0.0599(16) Uani 0.533(6) 1 d D U P A 2
H55A H 0.395398 0.141183 0.500141 0.090 Uiso 0.533(6) 1 calc R U P A 2
H55B H 0.424808 0.039172 0.516985 0.090 Uiso 0.533(6) 1 calc R U P A 2
H55C H 0.450101 0.123093 0.555459 0.090 Uiso 0.533(6) 1 calc R U P A 2
C56 C 0.6472(3) 0.5471(4) 0.82243(16) 0.0775(12) Uani 0.631(5) 1 d D U P A 1
H56A H 0.636764 0.593623 0.848045 0.093 Uiso 0.631(5) 1 calc R U P A 1
H56B H 0.686943 0.500218 0.839491 0.093 Uiso 0.631(5) 1 calc R U P A 1
C57 C 0.6803(6) 0.5889(8) 0.7804(4) 0.092(3) Uani 0.631(5) 1 d D U P A 1
H57A H 0.694847 0.541128 0.757197 0.138 Uiso 0.631(5) 1 calc R U P A 1
H57B H 0.731366 0.624416 0.793645 0.138 Uiso 0.631(5) 1 calc R U P A 1
H57C H 0.637246 0.629828 0.761792 0.138 Uiso 0.631(5) 1 calc R U P A 1
C58 C 0.5465(5) 0.4455(5) 0.8435(2) 0.1130(18) Uani 0.631(5) 1 d D U P A 1
H58A H 0.535116 0.380518 0.833769 0.136 Uiso 0.631(5) 1 calc R U P A 1
H58B H 0.590958 0.449439 0.874129 0.136 Uiso 0.631(5) 1 calc R U P A 1
C59 C 0.4659(6) 0.4980(9) 0.8499(4) 0.173(4) Uani 0.631(5) 1 d D U P A 1
H59A H 0.480515 0.549056 0.873770 0.259 Uiso 0.631(5) 1 calc R U P A 1
H59B H 0.426241 0.456612 0.863440 0.259 Uiso 0.631(5) 1 calc R U P A 1
H59C H 0.439071 0.521928 0.816548 0.259 Uiso 0.631(5) 1 calc R U P A 1
C60 C 0.4611(8) 0.5613(14) 0.8322(8) 0.166(5) Uani 0.369(5) 1 d D U P A 2
H60A H 0.442765 0.598063 0.801412 0.250 Uiso 0.369(5) 1 calc R U P A 2
H60B H 0.447593 0.593961 0.862355 0.250 Uiso 0.369(5) 1 calc R U P A 2
H60C H 0.431553 0.502087 0.829035 0.250 Uiso 0.369(5) 1 calc R U P A 2
C61 C 0.5546(6) 0.5457(8) 0.8381(4) 0.102(2) Uani 0.369(5) 1 d D U P A 2
H61A H 0.583078 0.606131 0.838655 0.122 Uiso 0.369(5) 1 calc R U P A 2
H61B H 0.573262 0.516459 0.871892 0.122 Uiso 0.369(5) 1 calc R U P A 2
C62 C 0.6699(5) 0.5062(6) 0.7932(4) 0.083(2) Uani 0.369(5) 1 d D U P A 2
H62A H 0.677341 0.471182 0.762071 0.100 Uiso 0.369(5) 1 calc R U P A 2
H62B H 0.706662 0.476525 0.822341 0.100 Uiso 0.369(5) 1 calc R U P A 2
C63 C 0.7044(8) 0.5975(8) 0.7876(5) 0.058(2) Uani 0.369(5) 1 d D U P A 2
H63A H 0.662884 0.634302 0.764862 0.087 Uiso 0.369(5) 1 calc R U P A 2
H63B H 0.757078 0.592646 0.773008 0.087 Uiso 0.369(5) 1 calc R U P A 2
H63C H 0.716399 0.627080 0.821341 0.087 Uiso 0.369(5) 1 calc R U P A 2

loop_
_atom_site_aniso_label
_atom_site_aniso_U_11
_atom_site_aniso_U_22
_atom_site_aniso_U_33
_atom_site_aniso_U_23
_atom_site_aniso_U_13
_atom_site_aniso_U_12
K1 0.03194(16) 0.03220(17) 0.02209(15) 0.00116(11) 0.00269(11) 0.00253(11)
K2 0.02978(15) 0.02424(15) 0.03295(17) -0.00248(11) 0.00254(12) -0.00378(11)
K3 0.0737(10) 0.0493(8) 0.0286(6) 0.0120(6) 0.0190(6) 0.0142(9)
K4 0.097(2) 0.0648(15) 0.0329(10) 0.0039(8) 0.0139(11) -0.0277(12)
O1 0.056(2) 0.037(2) 0.091(2) 0.005(2) 0.008(2) -0.0110(17)
O2 0.054(2) 0.042(3) 0.091(2) -0.004(2) 0.0040(18) -0.0194(18)
O3 0.111(3) 0.090(4) 0.072(2) -0.018(2) 0.013(2) -0.031(3)
O4 0.080(3) 0.066(3) 0.055(3) -0.006(3) 0.019(3) -0.011(3)
N1 0.0251(6) 0.0273(6) 0.0346(6) -0.0053(5) 0.0082(5) -0.0039(5)
N2 0.0237(5) 0.0209(5) 0.0218(5) -0.0016(4) 0.0011(4) 0.0002(4)
N3 0.0332(6) 0.0198(6) 0.0374(7) 0.0020(5) -0.0069(5) -0.0014(5)
C1 0.0268(6) 0.0249(7) 0.0200(6) 0.0005(5) 0.0039(5) -0.0008(5)
C2 0.0274(6) 0.0283(7) 0.0260(7) -0.0006(5) 0.0054(5) 0.0013(5)
C3 0.0334(7) 0.0258(7) 0.0256(7) -0.0038(5) 0.0035(5) 0.0029(5)
C4 0.0311(7) 0.0233(7) 0.0267(7) -0.0049(5) 0.0001(5) -0.0006(5)
C5 0.0265(6) 0.0230(6) 0.0208(6) -0.0001(5) 0.0006(5) 0.0000(5)
C6 0.0262(6) 0.0227(6) 0.0167(6) 0.0000(5) 0.0019(5) -0.0001(5)
C7 0.0250(6) 0.0211(6) 0.0280(7) -0.0017(5) 0.0004(5) -0.0013(5)
C8 0.0263(6) 0.0216(6) 0.0227(6) -0.0013(5) 0.0014(5) -0.0002(5)
C9 0.0259(6) 0.0217(6) 0.0191(6) 0.0002(5) 0.0003(5) -0.0006(5)
C10 0.0289(6) 0.0221(7) 0.0205(6) 0.0003(5) 0.0011(5) -0.0014(5)
C11 0.0296(7) 0.0224(6) 0.0235(6) 0.0022(5) 0.0003(5) 0.0020(5)
C12 0.0261(6) 0.0285(7) 0.0217(6) 0.0001(5) 0.0002(5) 0.0014(5)
C13 0.0265(6) 0.0252(7) 0.0257(6) -0.0032(5) -0.0004(5) -0.0023(5)
C14 0.0371(8) 0.0314(8) 0.0432(9) -0.0134(7) 0.0071(7) 0.0032(6)
C15 0.0428(10) 0.0639(14) 0.1003(19) -0.0470(14) -0.0083(11) 0.0194(10)
C16 0.0710(14) 0.0305(10) 0.1032(19) -0.0163(11) 0.0347(13) 0.0044(9)
C17 0.0835(16) 0.0694(15) 0.0477(12) -0.0221(11) 0.0141(11) 0.0194(12)
C18 0.0296(7) 0.0239(7) 0.0459(9) -0.0070(6) -0.0025(6) -0.0019(5)
C19 0.0299(7) 0.0245(7) 0.0331(7) 0.0034(5) 0.0076(6) 0.0006(5)
C20 0.0264(7) 0.0310(7) 0.0283(7) 0.0005(6) -0.0023(5) 0.0016(5)
C21 0.0355(8) 0.0578(11) 0.0327(8) 0.0118(8) -0.0051(6) 0.0028(7)
C22 0.0292(7) 0.0374(9) 0.0437(9) -0.0039(7) -0.0091(6) -0.0007(6)
C23 0.0280(7) 0.0381(9) 0.0447(9) -0.0045(7) 0.0006(6) 0.0037(6)
C24 0.0286(7) 0.0238(7) 0.0407(8) 0.0022(6) 0.0107(6) -0.0009(5)
C25 0.0396(8) 0.0375(9) 0.0464(10) 0.0101(7) 0.0164(7) 0.0014(7)
C26 0.0466(10) 0.0660(13) 0.0578(12) 0.0208(10) 0.0275(9) 0.0009(9)
C27 0.0315(8) 0.0707(14) 0.0767(15) 0.0213(12) 0.0224(9) -0.0044(9)
C28 0.0270(8) 0.0484(10) 0.0639(12) 0.0052(9) 0.0098(7) -0.0050(7)
C29 0.0263(7) 0.0295(7) 0.0478(9) 0.0010(6) 0.0090(6) -0.0021(5)
C30 0.0526(10) 0.0492(10) 0.0374(9) 0.0118(8) 0.0152(8) 0.0002(8)
C31 0.0849(16) 0.0557(13) 0.0524(12) 0.0034(10) 0.0244(11) 0.0028(11)
C32 0.0740(14) 0.0613(13) 0.0488(11) 0.0135(10) 0.0160(10) 0.0175(11)
C33 0.0234(6) 0.0409(9) 0.0406(8) -0.0077(7) 0.0036(6) -0.0015(6)
C34 0.0392(8) 0.0501(10) 0.0388(9) 0.0060(7) 0.0093(7) 0.0042(7)
C35 0.0341(9) 0.0707(14) 0.0589(12) -0.0239(10) 0.0020(8) -0.0092(9)
C36 0.0350(7) 0.0221(7) 0.0308(7) 0.0008(5) -0.0083(6) -0.0021(5)
C37 0.0417(8) 0.0255(7) 0.0318(8) 0.0015(6) -0.0067(6) 0.0000(6)
C38 0.0604(11) 0.0283(8) 0.0348(8) 0.0078(6) -0.0007(7) 0.0001(7)
C39 0.0692(12) 0.0216(7) 0.0424(9) 0.0047(7) -0.0006(8) 0.0039(7)
C40 0.0586(10) 0.0251(8) 0.0369(8) -0.0006(6) -0.0014(7) 0.0063(7)
C41 0.0433(8) 0.0250(7) 0.0327(8) 0.0020(6) -0.0049(6) 0.0006(6)
C42 0.0506(9) 0.0312(8) 0.0351(8) 0.0043(6) 0.0006(7) 0.0034(7)
C43 0.0521(11) 0.0515(12) 0.0714(14) 0.0004(10) 0.0114(10) -0.0008(9)
C44 0.0624(11) 0.0406(9) 0.0336(8) -0.0019(7) 0.0044(8) -0.0027(8)
C45 0.0582(10) 0.0284(8) 0.0415(9) 0.0041(7) 0.0079(8) 0.0051(7)
C46 0.0983(17) 0.0392(10) 0.0352(9) 0.0052(8) -0.0002(10) -0.0060(10)
C47 0.0859(17) 0.0483(12) 0.0840(17) 0.0170(11) 0.0426(14) 0.0189(11)
C48 0.053(2) 0.048(3) 0.130(4) 0.030(3) 0.016(3) -0.018(2)
C49 0.164(8) 0.132(8) 0.191(9) -0.004(7) 0.013(8) -0.016(7)
C50 0.055(3) 0.042(3) 0.097(3) 0.003(3) 0.004(3) -0.010(2)
C51 0.044(4) 0.044(3) 0.091(5) -0.004(3) -0.011(4) -0.013(3)
C52 0.112(5) 0.130(6) 0.146(7) -0.047(5) 0.011(5) 0.039(5)
C53 0.082(3) 0.072(3) 0.143(4) -0.011(3) 0.024(3) -0.026(3)
C54 0.073(4) 0.036(2) 0.117(4) -0.006(2) 0.011(3) -0.019(3)
C55 0.053(4) 0.039(2) 0.080(4) -0.002(2) -0.012(3) -0.012(3)
C56 0.106(3) 0.078(3) 0.0479(19) -0.0087(18) 0.009(2) -0.022(2)
C57 0.087(5) 0.096(5) 0.095(5) -0.021(4) 0.022(4) -0.030(4)
C58 0.156(4) 0.113(4) 0.076(3) 0.002(3) 0.035(3) -0.040(3)
C59 0.165(7) 0.180(9) 0.170(8) 0.051(7) 0.019(6) 0.026(7)
C60 0.146(10) 0.158(11) 0.183(12) 0.011(10) -0.011(9) 0.028(10)
C61 0.121(4) 0.098(4) 0.086(4) -0.013(4) 0.016(4) -0.009(4)
C62 0.081(4) 0.079(4) 0.087(4) -0.002(4) 0.002(3) 0.000(3)
C63 0.068(6) 0.047(4) 0.058(4) -0.001(3) 0.011(4) -0.005(4)

loop_
_atom_type_symbol
_atom_type_description
_atom_type_scat_dispersion_real
_atom_type_scat_dispersion_imag
_atom_type_scat_source
C C 0.0181 0.0091 'International Tables Vol C Tables 4.2.6.8 and 6.1.1.4'
H H 0.0000 0.0000 'International Tables Vol C Tables 4.2.6.8 and 6.1.1.4'
K K 0.3868 1.0657 'International Tables Vol C Tables 4.2.6.8 and 6.1.1.4'
N N 0.0311 0.0180 'International Tables Vol C Tables 4.2.6.8 and 6.1.1.4'
O O 0.0492 0.0322 'International Tables Vol C Tables 4.2.6.8 and 6.1.1.4'

loop_
_exptl_crystal_face_index_h
_exptl_crystal_face_index_k
_exptl_crystal_face_index_l
_exptl_crystal_face_perp_dist
2 -1 -1 0.1645
0 0 1 0.1606
-2 1 -2 0.1038
2 -1 1 0.1989
2 -1 -2 0.1558
-2 1 2 0.1900
-1 0 2 0.1972
0 -7 11 0.1096
1 0 -2 0.1809
4 4 -15 0.1979
0 -2 1 0.0709
0 -1 0 0.0646
-1 -2 1 0.0989
-1 0 1 0.1803
10 2 -4 0.1627
-6 -7 -2 0.0988
-2 0 1 0.1581
-1 -1 -1 0.0988
-8 1 -8 0.0952
-9 2 -4 0.1116
1 0 2 0.1846
-7 0 -10 0.1130
-1 1 -1 0.1368
-2 2 -1 0.1291
-1 5 -14 0.1577
3 2 -17 0.1862
0 9 3 0.1587
6 8 -3 0.1886
10 1 -8 0.1547
2 2 1 0.1450
2 1 0 0.1505
0 1 1 0.1699
4 7 9 0.1452
2 1 1 0.1634
1 4 15 0.1368
1 2 5 0.1302

loop_
_geom_angle_atom_site_label_1
_geom_angle_atom_site_label_2
_geom_angle_atom_site_label_3
_geom_angle
_geom_angle_site_symmetry_1
_geom_angle_site_symmetry_3
_geom_angle_publ_flag
N1 K1 N2 53.96(3) . . ?
N1 K1 N3 166.04(4) . 3_666 ?
N1 K1 C33 50.75(4) . . ?
N1 K1 C34 65.82(4) . . ?
N1 K1 C45 114.41(4) . 3_666 ?
N1 K1 C46 106.40(5) . 3_666 ?
N2 K1 N1 137.89(3) 3_666 . ?
N2 K1 N2 100.45(3) 3_666 . ?
N2 K1 N3 53.53(3) 3_666 3_666 ?
N2 K1 N3 138.65(3) . 3_666 ?
N2 K1 C33 115.78(4) 3_666 . ?
N2 K1 C33 99.18(4) . . ?
N2 K1 C34 121.69(4) 3_666 . ?
N2 K1 C34 119.44(4) . . ?
N2 K1 C45 138.34(4) . 3_666 ?
N2 K1 C45 106.43(4) 3_666 3_666 ?
N2 K1 C46 114.79(5) 3_666 3_666 ?
N2 K1 C46 112.22(4) . 3_666 ?
N3 K1 C33 120.42(4) 3_666 . ?
N3 K1 C34 101.91(4) 3_666 . ?
N3 K1 C45 53.00(4) 3_666 3_666 ?
N3 K1 C46 65.24(5) 3_666 3_666 ?
C1 K1 N1 26.47(4) . . ?
C1 K1 N2 148.47(4) . 3_666 ?
C1 K1 N2 48.18(3) . . ?
C1 K1 N3 150.32(4) . 3_666 ?
C1 K1 C10 163.59(4) . 3_666 ?
C1 K1 C33 73.47(4) . . ?
C1 K1 C34 80.50(4) . . ?
C1 K1 C45 101.85(4) . 3_666 ?
C1 K1 C46 85.37(5) . 3_666 ?
C6 K1 N1 48.33(3) . . ?
C6 K1 N2 27.23(3) . . ?
C6 K1 N2 123.31(4) . 3_666 ?
C6 K1 N3 137.94(4) . 3_666 ?
C6 K1 C1 28.90(4) . . ?
C6 K1 C10 162.52(4) . 3_666 ?
C6 K1 C33 99.04(4) . . ?
C6 K1 C34 109.35(4) . . ?
C6 K1 C45 112.21(4) . 3_666 ?
C6 K1 C46 87.66(5) . 3_666 ?
C9 K1 N1 136.43(4) 3_666 . ?
C9 K1 N2 123.27(4) 3_666 . ?
C9 K1 N2 27.42(3) 3_666 3_666 ?
C9 K1 N3 47.65(4) 3_666 3_666 ?
C9 K1 C1 161.97(4) 3_666 . ?
C9 K1 C6 149.22(4) 3_666 . ?
C9 K1 C10 28.62(4) 3_666 3_666 ?
C9 K1 C33 94.82(4) 3_666 . ?
C9 K1 C34 94.97(4) 3_666 . ?
C9 K1 C45 93.02(4) 3_666 3_666 ?
C9 K1 C46 112.10(5) 3_666 3_666 ?
C10 K1 N1 149.15(4) 3_666 . ?
C10 K1 N2 148.23(4) 3_666 . ?
C10 K1 N2 47.89(3) 3_666 3_666 ?
C10 K1 N3 25.67(3) 3_666 3_666 ?
C10 K1 C33 98.42(4) 3_666 . ?
C10 K1 C34 86.23(4) 3_666 . ?
C10 K1 C45 64.41(4) 3_666 3_666 ?
C10 K1 C46 84.73(4) 3_666 3_666 ?
C34 K1 C33 25.94(4) . . ?
C34 K1 C45 71.14(5) . 3_666 ?
C34 K1 C46 88.75(6) . 3_666 ?
C45 K1 C33 97.07(5) 3_666 . ?
C46 K1 C33 112.54(6) 3_666 . ?
C46 K1 C45 26.78(5) 3_666 3_666 ?
K1 K2 K1 56.377(9) 3_666 . ?
K1 K2 K3 85.35(3) . . ?
K1 K2 K3 84.83(4) 3_666 . ?
K1 K2 K4 83.84(7) . . ?
K1 K2 K4 82.12(7) 3_666 . ?
O1 K2 K1 136.64(12) . . ?
O1 K2 K1 146.03(13) . 3_666 ?
O1 K2 K3 122.79(15) . . ?
O1 K2 N2 165.94(14) . . ?
O1 K2 C19 98.34(14) . 3_666 ?
O1 K2 C24 88.62(12) . . ?
O1 K2 C36 101.23(12) . . ?
O2 K2 K1 144.44(11) . . ?
O2 K2 K4 126.70(13) . . ?
O2 K2 C24 100.78(11) . . ?
O2 K2 C36 90.12(11) . . ?
N1 K2 K1 47.33(3) . . ?
N1 K2 K1 97.75(3) . 3_666 ?
N1 K2 K3 64.76(4) . . ?
N1 K2 K4 65.29(7) . . ?
N1 K2 O1 111.38(12) . . ?
N1 K2 O2 123.55(11) . . ?
N1 K2 N2 60.32(3) . . ?
N1 K2 N3 118.28(4) . . ?
N1 K2 C19 98.68(4) . 3_666 ?
N1 K2 C24 22.77(3) . . ?
N1 K2 C36 136.23(4) . . ?
N2 K2 K1 47.69(2) . . ?
N2 K2 K1 47.49(2) . 3_666 ?
N2 K2 K3 44.35(4) . . ?
N2 K2 K4 41.98(7) . . ?
N2 K2 O2 167.60(11) . . ?
N2 K2 C19 94.34(4) . 3_666 ?
N2 K2 C24 82.52(3) . . ?
N2 K2 C36 81.27(3) . . ?
N3 K2 K1 99.37(3) . . ?
N3 K2 K1 49.76(3) . 3_666 ?
N3 K2 K3 61.91(4) . . ?
N3 K2 K4 60.09(7) . . ?
N3 K2 O1 122.33(12) . . ?
N3 K2 O2 111.30(11) . . ?
N3 K2 N2 60.39(4) . . ?
N3 K2 C19 101.22(4) . 3_666 ?
N3 K2 C24 136.65(4) . . ?
N3 K2 C36 21.18(4) . . ?
C19 K2 K1 58.98(3) 3_666 3_666 ?
C19 K2 K1 59.04(3) 3_666 . ?
C19 K2 K3 138.68(5) 3_666 . ?
C19 K2 K4 136.25(7) 3_666 . ?
C19 K2 C24 103.33(4) 3_666 . ?
C19 K2 C36 104.75(4) 3_666 . ?
C24 K2 K1 65.11(3) . . ?
C24 K2 K1 119.47(3) . 3_666 ?
C24 K2 K3 76.14(4) . . ?
C24 K2 K4 77.57(7) . . ?
C24 K2 C36 148.43(4) . . ?
C36 K2 K1 65.53(3) . 3_666 ?
C36 K2 K1 119.40(3) . . ?
C36 K2 K3 73.31(4) . . ?
C36 K2 K4 72.25(7) . . ?
O3 K3 K2 159.7(2) . . ?
O3 K3 N2 157.7(2) . . ?
O3 K3 C1 133.8(2) . . ?
O3 K3 C5 114.0(2) . . ?
O3 K3 C6 138.0(2) . . ?
O3 K3 C8 112.1(2) . . ?
O3 K3 C9 135.3(2) . . ?
O3 K3 C10 128.9(2) . . ?
O3 K3 C32 97.59(19) . . ?
O3 K3 C44 82.5(2) . . ?
N2 K3 K2 42.43(5) . . ?
N2 K3 C1 45.42(5) . . ?
N2 K3 C5 47.11(5) . . ?
N2 K3 C8 47.29(5) . . ?
N2 K3 C10 46.64(5) . . ?
N2 K3 C32 102.08(10) . . ?
N2 K3 C44 109.73(8) . . ?
C1 K3 K2 56.71(5) . . ?
C5 K3 K2 85.34(6) . . ?
C5 K3 C1 43.80(4) . . ?
C5 K3 C32 116.10(8) . . ?
C5 K3 C44 150.11(8) . . ?
C6 K3 K2 60.28(6) . . ?
C6 K3 N2 28.21(4) . . ?
C6 K3 C1 25.59(4) . . ?
C6 K3 C5 25.66(4) . . ?
C6 K3 C8 54.05(6) . . ?
C6 K3 C10 72.90(6) . . ?
C6 K3 C32 98.33(9) . . ?
C6 K3 C44 137.66(9) . . ?
C8 K3 K2 85.72(6) . . ?
C8 K3 C1 79.62(6) . . ?
C8 K3 C5 44.61(5) . . ?
C8 K3 C32 149.24(10) . . ?
C8 K3 C44 106.96(7) . . ?
C9 K3 K2 60.59(6) . . ?
C9 K3 N2 28.34(4) . . ?
C9 K3 C1 71.71(6) . . ?
C9 K3 C5 54.01(6) . . ?
C9 K3 C6 48.78(5) . . ?
C9 K3 C8 25.80(4) . . ?
C9 K3 C10 26.86(4) . . ?
C9 K3 C32 126.86(11) . . ?
C9 K3 C44 96.47(7) . . ?
C10 K3 K2 57.35(5) . . ?
C10 K3 C1 91.81(7) . . ?
C10 K3 C5 80.86(6) . . ?
C10 K3 C8 44.96(5) . . ?
C10 K3 C32 120.00(10) . . ?
C10 K3 C44 69.65(5) . . ?
C32 K3 K2 66.85(7) . . ?
C32 K3 C1 73.86(7) . . ?
C32 K3 C44 84.06(9) . . ?
C44 K3 K2 82.90(6) . . ?
C44 K3 C1 138.88(11) . . ?
O4 K4 K2 150.8(3) . . ?
O4 K4 N2 169.1(3) . . ?
O4 K4 C1 141.0(3) . . ?
O4 K4 C5 126.1(4) . . ?
O4 K4 C6 150.2(4) . . ?
O4 K4 C8 120.7(3) . . ?
O4 K4 C9 142.9(3) . . ?
O4 K4 C10 129.5(3) . . ?
O4 K4 C44 78.3(3) . . ?
O4 K4 C62 28.7(3) . . ?
N2 K4 K2 38.80(7) . . ?
N2 K4 C1 43.50(7) . . ?
N2 K4 C5 47.50(8) . . ?
N2 K4 C8 48.39(8) . . ?
N2 K4 C10 46.03(8) . . ?
N2 K4 C44 105.30(15) . . ?
N2 K4 C62 140.9(3) . . ?
C1 K4 K2 53.09(7) . . ?
C5 K4 K2 82.03(11) . . ?
C5 K4 C1 43.10(7) . . ?
C5 K4 C10 82.15(12) . . ?
C5 K4 C44 150.35(17) . . ?
C6 K4 K2 56.10(9) . . ?
C6 K4 N2 27.52(6) . . ?
C6 K4 C1 24.12(5) . . ?
C6 K4 C5 26.47(6) . . ?
C6 K4 C8 55.63(10) . . ?
C6 K4 C10 72.15(12) . . ?
C6 K4 C44 131.49(17) . . ?
C6 K4 C62 138.6(3) . . ?
C8 K4 K2 83.23(11) . . ?
C8 K4 C1 79.74(12) . . ?
C8 K4 C5 46.62(8) . . ?
C8 K4 C10 46.09(8) . . ?
C8 K4 C44 108.89(15) . . ?
C9 K4 K2 56.49(9) . . ?
C9 K4 N2 27.84(6) . . ?
C9 K4 C1 69.75(11) . . ?
C9 K4 C5 55.42(10) . . ?
C9 K4 C6 48.58(9) . . ?
C9 K4 C8 27.40(6) . . ?
C9 K4 C10 26.73(6) . . ?
C9 K4 C44 95.10(14) . . ?
C9 K4 C62 114.4(2) . . ?
C10 K4 K2 54.03(8) . . ?
C10 K4 C1 89.04(12) . . ?
C10 K4 C44 68.43(10) . . ?
C44 K4 K2 77.91(10) . . ?
C44 K4 C1 129.44(16) . . ?
C62 K4 K2 155.3(2) . . ?
C62 K4 C1 150.1(2) . . ?
C62 K4 C5 112.6(2) . . ?
C62 K4 C8 92.7(2) . . ?
C62 K4 C10 106.6(2) . . ?
C62 K4 C44 80.5(2) . . ?
C48 O1 K2 120.8(4) . . ?
C48 O1 C50 115.2(5) . . ?
C50 O1 K2 123.8(4) . . ?
C53 O2 K2 127.6(4) . . ?
C53 O2 C54 111.3(5) . . ?
C54 O2 K2 120.9(4) . . ?
C56 O3 K3 129.2(5) . . ?
C56 O3 C58 99.8(5) . . ?
C58 O3 K3 124.5(5) . . ?
C61 O4 K4 131.7(9) . . ?
C61 O4 C62 116.6(10) . . ?
C62 O4 K4 91.3(6) . . ?
K2 N1 K1 91.94(4) . . ?
C1 N1 K1 73.41(8) . . ?
C1 N1 K2 123.00(9) . . ?
C1 N1 C24 121.63(12) . . ?
C24 N1 K1 131.67(10) . . ?
C24 N1 K2 109.27(9) . . ?
K1 N2 K1 79.55(3) 3_666 . ?
K2 N2 K1 89.57(3) . . ?
K2 N2 K1 89.35(3) . 3_666 ?
K2 N2 K3 93.22(7) . . ?
K2 N2 K4 99.23(11) . . ?
K3 N2 K1 139.65(6) . 3_666 ?
K3 N2 K1 140.68(5) . . ?
K4 N2 K1 141.80(10) . . ?
C6 N2 K1 137.11(8) . 3_666 ?
C6 N2 K1 69.80(7) . . ?
C6 N2 K2 118.79(8) . . ?
C6 N2 K3 74.62(8) . . ?
C6 N2 K4 73.45(12) . . ?
C9 N2 K1 70.81(7) . 3_666 ?
C9 N2 K1 137.33(8) . . ?
C9 N2 K2 119.28(8) . . ?
C9 N2 K3 72.95(9) . . ?
C9 N2 K4 68.39(12) . . ?
C9 N2 C6 113.67(11) . . ?
K2 N3 K1 88.97(4) . 3_666 ?
C10 N3 K1 72.70(8) . 3_666 ?
C10 N3 K2 122.84(9) . . ?
C10 N3 C36 118.48(12) . . ?
C36 N3 K1 128.70(10) . 3_666 ?
C36 N3 K2 115.15(9) . . ?
K1 C1 K3 125.23(6) . . ?
K1 C1 K4 124.06(9) . . ?
N1 C1 K1 80.12(8) . . ?
N1 C1 K3 100.99(10) . . ?
N1 C1 K4 105.82(12) . . ?
N1 C1 C2 124.67(13) . . ?
N1 C1 C6 118.00(12) . . ?
C2 C1 K1 115.07(9) . . ?
C2 C1 K3 108.64(9) . . ?
C2 C1 K4 106.34(12) . . ?
C2 C1 C6 117.31(12) . . ?
C6 C1 K1 72.96(7) . . ?
C6 C1 K3 58.19(8) . . ?
C6 C1 K4 54.87(11) . . ?
C1 C2 H2 118.2 . . ?
C3 C2 C1 123.53(13) . . ?
C3 C2 H2 118.2 . . ?
C2 C3 C14 121.19(13) . . ?
C4 C3 C2 118.18(13) . . ?
C4 C3 C14 120.55(13) . . ?
C3 C4 H4 119.5 . . ?
C3 C4 C5 120.96(13) . . ?
C5 C4 H4 119.5 . . ?
C4 C5 K3 107.86(10) . . ?
C4 C5 K4 107.02(13) . . ?
C4 C5 C6 121.19(13) . . ?
C4 C5 C7 122.60(12) . . ?
C6 C5 K3 61.55(9) . . ?
C6 C5 K4 66.99(12) . . ?
C6 C5 C7 116.10(12) . . ?
C7 C5 K3 101.36(9) . . ?
C7 C5 K4 97.45(12) . . ?
K1 C6 K4 159.13(11) . . ?
K3 C6 K1 153.89(8) . . ?
N2 C6 K1 82.97(7) . . ?
N2 C6 K3 77.16(8) . . ?
N2 C6 K4 79.03(12) . . ?
N2 C6 C1 117.72(12) . . ?
N2 C6 C5 123.48(12) . . ?
C1 C6 K1 78.14(7) . . ?
C1 C6 K3 96.22(10) . . ?
C1 C6 K4 101.01(13) . . ?
C5 C6 K1 112.40(9) . . ?
C5 C6 K3 92.79(10) . . ?
C5 C6 K4 86.54(13) . . ?
C5 C6 C1 118.62(12) . . ?
C5 C7 C18 112.86(12) . . ?
C5 C7 C19 108.02(11) . . ?
C8 C7 C5 107.06(11) . . ?
C8 C7 C18 112.98(12) . . ?
C8 C7 C19 108.83(11) . . ?
C18 C7 C19 106.95(12) . . ?
C7 C8 K3 102.09(9) . . ?
C7 C8 K4 101.44(12) . . ?
C9 C8 K3 60.49(9) . . ?
C9 C8 K4 65.48(12) . . ?
C9 C8 C7 116.22(12) . . ?
C9 C8 C13 121.19(13) . . ?
C13 C8 K3 106.72(10) . . ?
C13 C8 K4 103.10(13) . . ?
C13 C8 C7 122.56(12) . . ?
K3 C9 K1 153.48(8) . 3_666 ?
N2 C9 K1 81.77(7) . 3_666 ?
N2 C9 K3 78.71(9) . . ?
N2 C9 K4 83.77(13) . . ?
N2 C9 C8 123.60(12) . . ?
N2 C9 C10 117.28(12) . . ?
C8 C9 K1 112.10(9) . 3_666 ?
C8 C9 K3 93.71(10) . . ?
C8 C9 K4 87.12(14) . . ?
C8 C9 C10 118.82(12) . . ?
C10 C9 K1 80.85(8) . 3_666 ?
C10 C9 K3 92.29(9) . . ?
C10 C9 K4 94.04(13) . . ?
K1 C10 K3 125.38(6) 3_666 . ?
K1 C10 K4 126.48(10) 3_666 . ?
N3 C10 K1 81.64(8) . 3_666 ?
N3 C10 K3 100.31(11) . . ?
N3 C10 K4 106.14(13) . . ?
N3 C10 C9 118.67(12) . . ?
N3 C10 C11 124.41(13) . . ?
C9 C10 K1 70.53(7) . 3_666 ?
C9 C10 K3 60.84(8) . . ?
C9 C10 K4 59.23(11) . . ?
C11 C10 K1 118.29(9) . 3_666 ?
C11 C10 K3 105.28(10) . . ?
C11 C10 K4 100.71(13) . . ?
C11 C10 C9 116.91(12) . . ?
C10 C11 H11 118.1 . . ?
C12 C11 C10 123.90(13) . . ?
C12 C11 H11 118.1 . . ?
C11 C12 C20 119.04(13) . . ?
C13 C12 C11 118.24(12) . . ?
C13 C12 C20 122.73(13) . . ?
C8 C13 H13 119.5 . . ?
C12 C13 C8 120.90(13) . . ?
C12 C13 H13 119.5 . . ?
C3 C14 C17 107.44(15) . . ?
C15 C14 C3 113.02(14) . . ?
C15 C14 C16 109.95(19) . . ?
C15 C14 C17 108.55(19) . . ?
C16 C14 C3 111.35(15) . . ?
C16 C14 C17 106.22(19) . . ?
C14 C15 H15A 109.5 . . ?
C14 C15 H15B 109.5 . . ?
C14 C15 H15C 109.5 . . ?
H15A C15 H15B 109.5 . . ?
H15A C15 H15C 109.5 . . ?
H15B C15 H15C 109.5 . . ?
C14 C16 H16A 109.5 . . ?
C14 C16 H16B 109.5 . . ?
C14 C16 H16C 109.5 . . ?
H16A C16 H16B 109.5 . . ?
H16A C16 H16C 109.5 . . ?
H16B C16 H16C 109.5 . . ?
C14 C17 H17A 109.5 . . ?
C14 C17 H17B 109.5 . . ?
C14 C17 H17C 109.5 . . ?
H17A C17 H17B 109.5 . . ?
H17A C17 H17C 109.5 . . ?
H17B C17 H17C 109.5 . . ?
C7 C18 H18A 109.5 . . ?
C7 C18 H18B 109.5 . . ?
C7 C18 H18C 109.5 . . ?
H18A C18 H18B 109.5 . . ?
H18A C18 H18C 109.5 . . ?
H18B C18 H18C 109.5 . . ?
K2 C19 H19A 62.1 3_666 . ?
K2 C19 H19B 74.4 3_666 . ?
K2 C19 H19C 75.3 3_666 . ?
C7 C19 K2 171.58(10) . 3_666 ?
C7 C19 H19A 109.5 . . ?
C7 C19 H19B 109.5 . . ?
C7 C19 H19C 109.5 . . ?
H19A C19 H19B 109.5 . . ?
H19A C19 H19C 109.5 . . ?
H19B C19 H19C 109.5 . . ?
C21 C20 C12 108.77(12) . . ?
C21 C20 C23 109.32(14) . . ?
C22 C20 C12 112.39(12) . . ?
C22 C20 C21 108.44(14) . . ?
C22 C20 C23 107.90(13) . . ?
C23 C20 C12 109.96(12) . . ?
C20 C21 H21A 109.5 . . ?
C20 C21 H21B 109.5 . . ?
C20 C21 H21C 109.5 . . ?
H21A C21 H21B 109.5 . . ?
H21A C21 H21C 109.5 . . ?
H21B C21 H21C 109.5 . . ?
C20 C22 H22A 109.5 . . ?
C20 C22 H22B 109.5 . . ?
C20 C22 H22C 109.5 . . ?
H22A C22 H22B 109.5 . . ?
H22A C22 H22C 109.5 . . ?
H22B C22 H22C 109.5 . . ?
C20 C23 H23A 109.5 . . ?
C20 C23 H23B 109.5 . . ?
C20 C23 H23C 109.5 . . ?
H23A C23 H23B 109.5 . . ?
H23A C23 H23C 109.5 . . ?
H23B C23 H23C 109.5 . . ?
N1 C24 K2 47.95(7) . . ?
N1 C24 C25 124.18(15) . . ?
N1 C24 C29 117.86(14) . . ?
C25 C24 K2 115.67(10) . . ?
C29 C24 K2 99.42(10) . . ?
C29 C24 C25 117.52(14) . . ?
C24 C25 C30 121.67(15) . . ?
C26 C25 C24 119.39(18) . . ?
C26 C25 C30 118.74(17) . . ?
C25 C26 H26 118.8 . . ?
C27 C26 C25 122.31(19) . . ?
C27 C26 H26 118.8 . . ?
C26 C27 H27 120.5 . . ?
C26 C27 C28 119.07(16) . . ?
C28 C27 H27 120.5 . . ?
C27 C28 H28 119.5 . . ?
C27 C28 C29 120.99(19) . . ?
C29 C28 H28 119.5 . . ?
C24 C29 C33 119.21(13) . . ?
C28 C29 C24 120.70(17) . . ?
C28 C29 C33 120.02(16) . . ?
C25 C30 H30 107.6 . . ?
C25 C30 C31 113.53(18) . . ?
C25 C30 C32 110.22(18) . . ?
C31 C30 H30 107.6 . . ?
C32 C30 H30 107.6 . . ?
C32 C30 C31 110.20(17) . . ?
C30 C31 H31A 109.5 . . ?
C30 C31 H31B 109.5 . . ?
C30 C31 H31C 109.5 . . ?
H31A C31 H31B 109.5 . . ?
H31A C31 H31C 109.5 . . ?
H31B C31 H31C 109.5 . . ?
K3 C32 H32A 162.1 . . ?
K3 C32 H32B 61.3 . . ?
K3 C32 H32C 63.7 . . ?
C30 C32 K3 88.36(14) . . ?
C30 C32 H32A 109.5 . . ?
C30 C32 H32B 109.5 . . ?
C30 C32 H32C 109.5 . . ?
H32A C32 H32B 109.5 . . ?
H32A C32 H32C 109.5 . . ?
H32B C32 H32C 109.5 . . ?
K1 C33 H33 42.6 . . ?
C29 C33 K1 112.88(9) . . ?
C29 C33 H33 107.1 . . ?
C29 C33 C34 109.85(14) . . ?
C29 C33 C35 115.12(15) . . ?
C34 C33 K1 65.46(8) . . ?
C34 C33 H33 107.1 . . ?
C34 C33 C35 110.14(16) . . ?
C35 C33 K1 129.58(12) . . ?
C35 C33 H33 107.1 . . ?
K1 C34 H34A 161.2 . . ?
K1 C34 H34B 67.5 . . ?
K1 C34 H34C 57.4 . . ?
C33 C34 K1 88.60(9) . . ?
C33 C34 H34A 109.5 . . ?
C33 C34 H34B 109.5 . . ?
C33 C34 H34C 109.5 . . ?
H34A C34 H34B 109.5 . . ?
H34A C34 H34C 109.5 . . ?
H34B C34 H34C 109.5 . . ?
C33 C35 H35A 109.5 . . ?
C33 C35 H35B 109.5 . . ?
C33 C35 H35C 109.5 . . ?
H35A C35 H35B 109.5 . . ?
H35A C35 H35C 109.5 . . ?
H35B C35 H35C 109.5 . . ?
N3 C36 K2 43.67(7) . . ?
N3 C36 C37 120.29(15) . . ?
N3 C36 C41 121.67(14) . . ?
C37 C36 K2 94.87(10) . . ?
C41 C36 K2 126.77(10) . . ?
C41 C36 C37 117.78(14) . . ?
C36 C37 C42 120.69(14) . . ?
C38 C37 C36 119.92(16) . . ?
C38 C37 C42 119.38(16) . . ?
C37 C38 H38 119.2 . . ?
C39 C38 C37 121.54(17) . . ?
C39 C38 H38 119.2 . . ?
C38 C39 H39 120.3 . . ?
C38 C39 C40 119.31(16) . . ?
C40 C39 H39 120.3 . . ?
C39 C40 H40 119.4 . . ?
C39 C40 C41 121.14(17) . . ?
C41 C40 H40 119.4 . . ?
C36 C41 C45 119.32(14) . . ?
C40 C41 C36 120.20(16) . . ?
C40 C41 C45 120.40(16) . . ?
C37 C42 H42 107.2 . . ?
C37 C42 C43 113.80(16) . . ?
C37 C42 C44 110.69(15) . . ?
C43 C42 H42 107.2 . . ?
C43 C42 C44 110.44(17) . . ?
C44 C42 H42 107.2 . . ?
C42 C43 H43A 109.5 . . ?
C42 C43 H43B 109.5 . . ?
C42 C43 H43C 109.5 . . ?
H43A C43 H43B 109.5 . . ?
H43A C43 H43C 109.5 . . ?
H43B C43 H43C 109.5 . . ?
K3 C44 H44A 163.6 . . ?
K3 C44 H44B 60.4 . . ?
K3 C44 H44C 66.0 . . ?
C42 C44 K3 86.69(12) . . ?
C42 C44 K4 91.54(14) . . ?
C42 C44 H44A 109.5 . . ?
C42 C44 H44B 109.5 . . ?
C42 C44 H44C 109.5 . . ?
H44A C44 H44B 109.5 . . ?
H44A C44 H44C 109.5 . . ?
H44B C44 H44C 109.5 . . ?
K1 C45 H45 37.3 3_666 . ?
C41 C45 K1 116.61(11) . 3_666 ?
C41 C45 H45 107.3 . . ?
C41 C45 C46 109.61(16) . . ?
C41 C45 C47 113.60(16) . . ?
C46 C45 K1 70.16(10) . 3_666 ?
C46 C45 H45 107.3 . . ?
C47 C45 K1 125.27(13) . 3_666 ?
C47 C45 H45 107.3 . . ?
C47 C45 C46 111.5(2) . . ?
K1 C46 H46A 166.9 3_666 . ?
K1 C46 H46B 68.4 3_666 . ?
K1 C46 H46C 61.0 3_666 . ?
C45 C46 K1 83.06(11) . 3_666 ?
C45 C46 H46A 109.5 . . ?
C45 C46 H46B 109.5 . . ?
C45 C46 H46C 109.5 . . ?
H46A C46 H46B 109.5 . . ?
H46A C46 H46C 109.5 . . ?
H46B C46 H46C 109.5 . . ?
C45 C47 H47A 109.5 . . ?
C45 C47 H47B 109.5 . . ?
C45 C47 H47C 109.5 . . ?
H47A C47 H47B 109.5 . . ?
H47A C47 H47C 109.5 . . ?
H47B C47 H47C 109.5 . . ?
O1 C48 H48A 104.8 . . ?
O1 C48 H48B 104.8 . . ?
H48A C48 H48B 105.8 . . ?
C49 C48 O1 129.9(9) . . ?
C49 C48 H48A 104.8 . . ?
C49 C48 H48B 104.8 . . ?
C48 C49 H49A 109.5 . . ?
C48 C49 H49B 109.5 . . ?
C48 C49 H49C 109.5 . . ?
H49A C49 H49B 109.5 . . ?
H49A C49 H49C 109.5 . . ?
H49B C49 H49C 109.5 . . ?
O1 C50 H50A 109.7 . . ?
O1 C50 H50B 109.7 . . ?
O1 C50 C51 110.0(5) . . ?
H50A C50 H50B 108.2 . . ?
C51 C50 H50A 109.7 . . ?
C51 C50 H50B 109.7 . . ?
C50 C51 H51A 109.5 . . ?
C50 C51 H51B 109.5 . . ?
C50 C51 H51C 109.5 . . ?
H51A C51 H51B 109.5 . . ?
H51A C51 H51C 109.5 . . ?
H51B C51 H51C 109.5 . . ?
H52A C52 H52B 109.5 . . ?
H52A C52 H52C 109.5 . . ?
H52B C52 H52C 109.5 . . ?
C53 C52 H52A 109.5 . . ?
C53 C52 H52B 109.5 . . ?
C53 C52 H52C 109.5 . . ?
O2 C53 H53A 108.0 . . ?
O2 C53 H53B 108.0 . . ?
C52 C53 O2 117.4(7) . . ?
C52 C53 H53A 108.0 . . ?
C52 C53 H53B 108.0 . . ?
H53A C53 H53B 107.2 . . ?
O2 C54 H54A 109.2 . . ?
O2 C54 H54B 109.2 . . ?
O2 C54 C55 112.2(5) . . ?
H54A C54 H54B 107.9 . . ?
C55 C54 H54A 109.2 . . ?
C55 C54 H54B 109.2 . . ?
C54 C55 H55A 109.5 . . ?
C54 C55 H55B 109.5 . . ?
C54 C55 H55C 109.5 . . ?
H55A C55 H55B 109.5 . . ?
H55A C55 H55C 109.5 . . ?
H55B C55 H55C 109.5 . . ?
O3 C56 H56A 111.0 . . ?
O3 C56 H56B 111.0 . . ?
H56A C56 H56B 109.0 . . ?
C57 C56 O3 103.7(6) . . ?
C57 C56 H56A 111.0 . . ?
C57 C56 H56B 111.0 . . ?
C56 C57 H57A 109.5 . . ?
C56 C57 H57B 109.5 . . ?
C56 C57 H57C 109.5 . . ?
H57A C57 H57B 109.5 . . ?
H57A C57 H57C 109.5 . . ?
H57B C57 H57C 109.5 . . ?
O3 C58 H58A 112.7 . . ?
O3 C58 H58B 112.7 . . ?
H58A C58 H58B 110.2 . . ?
C59 C58 O3 95.2(7) . . ?
C59 C58 H58A 112.7 . . ?
C59 C58 H58B 112.7 . . ?
C58 C59 H59A 109.5 . . ?
C58 C59 H59B 109.5 . . ?
C58 C59 H59C 109.5 . . ?
H59A C59 H59B 109.5 . . ?
H59A C59 H59C 109.5 . . ?
H59B C59 H59C 109.5 . . ?
H60A C60 H60B 109.5 . . ?
H60A C60 H60C 109.5 . . ?
H60B C60 H60C 109.5 . . ?
C61 C60 H60A 109.5 . . ?
C61 C60 H60B 109.5 . . ?
C61 C60 H60C 109.5 . . ?
O4 C61 C60 116.1(12) . . ?
O4 C61 H61A 108.2 . . ?
O4 C61 H61B 108.2 . . ?
C60 C61 H61A 108.2 . . ?
C60 C61 H61B 108.2 . . ?
H61A C61 H61B 107.4 . . ?
K4 C62 H62A 56.1 . . ?
K4 C62 H62B 146.2 . . ?
O4 C62 K4 60.0(5) . . ?
O4 C62 H62A 106.9 . . ?
O4 C62 H62B 106.9 . . ?
O4 C62 C63 121.7(9) . . ?
H62A C62 H62B 106.7 . . ?
C63 C62 K4 106.1(7) . . ?
C63 C62 H62A 106.9 . . ?
C63 C62 H62B 106.9 . . ?
C62 C63 H63A 109.5 . . ?
C62 C63 H63B 109.5 . . ?
C62 C63 H63C 109.5 . . ?
H63A C63 H63B 109.5 . . ?
H63A C63 H63C 109.5 . . ?
H63B C63 H63C 109.5 . . ?

loop_
_geom_bond_atom_site_label_1
_geom_bond_atom_site_label_2
_geom_bond_distance
_geom_bond_site_symmetry_2
_geom_bond_publ_flag
K1 N1 3.0262(13) . ?
K1 N2 3.0086(12) 3_666 ?
K1 N2 3.0417(11) . ?
K1 N3 3.1153(14) 3_666 ?
K1 C1 2.9439(13) . ?
K1 C6 2.8762(13) . ?
K1 C9 2.8709(13) 3_666 ?
K1 C10 3.0063(13) 3_666 ?
K1 C33 3.4936(15) . ?
K1 C34 3.1789(18) . ?
K1 C45 3.3793(17) 3_666 ?
K1 C46 3.202(2) 3_666 ?
K2 K3 4.131(3) . ?
K2 K4 4.397(5) . ?
K2 O1 2.695(5) . ?
K2 O2 2.836(4) . ?
K2 N1 2.6849(13) . ?
K2 N2 2.7915(12) . ?
K2 N3 2.6925(13) . ?
K2 C19 3.2666(15) 3_666 ?
K2 C24 3.4129(15) . ?
K2 C36 3.5298(15) . ?
K3 O3 2.709(7) . ?
K3 N2 2.892(3) . ?
K3 C1 3.346(3) . ?
K3 C5 3.249(3) . ?
K3 C6 2.860(3) . ?
K3 C8 3.233(3) . ?
K3 C9 2.820(3) . ?
K3 C10 3.226(2) . ?
K3 C32 3.277(4) . ?
K3 C44 3.306(3) . ?
K4 O4 2.621(10) . ?
K4 N2 2.980(5) . ?
K4 C1 3.492(5) . ?
K4 C5 3.155(5) . ?
K4 C6 2.909(5) . ?
K4 C8 3.059(5) . ?
K4 C9 2.787(5) . ?
K4 C10 3.235(5) . ?
K4 C44 3.396(5) . ?
K4 C62 3.026(11) . ?
O1 C48 1.418(8) . ?
O1 C50 1.422(7) . ?
O2 C53 1.419(7) . ?
O2 C54 1.419(7) . ?
O3 C56 1.467(8) . ?
O3 C58 1.556(10) . ?
O4 C61 1.377(11) . ?
O4 C62 1.452(11) . ?
N1 C1 1.3691(18) . ?
N1 C24 1.3994(18) . ?
N2 C6 1.4024(17) . ?
N2 C9 1.3998(17) . ?
N3 C10 1.3638(18) . ?
N3 C36 1.4091(19) . ?
C1 C2 1.411(2) . ?
C1 C6 1.4536(18) . ?
C2 H2 0.9500 . ?
C2 C3 1.396(2) . ?
C3 C4 1.394(2) . ?
C3 C14 1.537(2) . ?
C4 H4 0.9500 . ?
C4 C5 1.4056(19) . ?
C5 C6 1.4087(19) . ?
C5 C7 1.5308(19) . ?
C7 C8 1.5288(19) . ?
C7 C18 1.5333(19) . ?
C7 C19 1.543(2) . ?
C8 C9 1.4098(18) . ?
C8 C13 1.4140(19) . ?
C9 C10 1.4587(19) . ?
C10 C11 1.4123(19) . ?
C11 H11 0.9500 . ?
C11 C12 1.401(2) . ?
C12 C13 1.389(2) . ?
C12 C20 1.5374(19) . ?
C13 H13 0.9500 . ?
C14 C15 1.511(3) . ?
C14 C16 1.523(3) . ?
C14 C17 1.549(3) . ?
C15 H15A 0.9800 . ?
C15 H15B 0.9800 . ?
C15 H15C 0.9800 . ?
C16 H16A 0.9800 . ?
C16 H16B 0.9800 . ?
C16 H16C 0.9800 . ?
C17 H17A 0.9800 . ?
C17 H17B 0.9800 . ?
C17 H17C 0.9800 . ?
C18 H18A 0.9800 . ?
C18 H18B 0.9800 . ?
C18 H18C 0.9800 . ?
C19 H19A 0.9800 . ?
C19 H19B 0.9800 . ?
C19 H19C 0.9800 . ?
C20 C21 1.534(2) . ?
C20 C22 1.530(2) . ?
C20 C23 1.536(2) . ?
C21 H21A 0.9800 . ?
C21 H21B 0.9800 . ?
C21 H21C 0.9800 . ?
C22 H22A 0.9800 . ?
C22 H22B 0.9800 . ?
C22 H22C 0.9800 . ?
C23 H23A 0.9800 . ?
C23 H23B 0.9800 . ?
C23 H23C 0.9800 . ?
C24 C25 1.426(2) . ?
C24 C29 1.423(2) . ?
C25 C26 1.398(3) . ?
C25 C30 1.522(3) . ?
C26 H26 0.9500 . ?
C26 C27 1.378(3) . ?
C27 H27 0.9500 . ?
C27 C28 1.382(3) . ?
C28 H28 0.9500 . ?
C28 C29 1.396(2) . ?
C29 C33 1.513(2) . ?
C30 H30 1.0000 . ?
C30 C31 1.533(3) . ?
C30 C32 1.527(3) . ?
C31 H31A 0.9800 . ?
C31 H31B 0.9800 . ?
C31 H31C 0.9800 . ?
C32 H32A 0.9800 . ?
C32 H32B 0.9800 . ?
C32 H32C 0.9800 . ?
C33 H33 1.0000 . ?
C33 C34 1.529(3) . ?
C33 C35 1.535(2) . ?
C34 H34A 0.9800 . ?
C34 H34B 0.9800 . ?
C34 H34C 0.9800 . ?
C35 H35A 0.9800 . ?
C35 H35B 0.9800 . ?
C35 H35C 0.9800 . ?
C36 C37 1.419(2) . ?
C36 C41 1.418(2) . ?
C37 C38 1.396(2) . ?
C37 C42 1.517(2) . ?
C38 H38 0.9500 . ?
C38 C39 1.375(3) . ?
C39 H39 0.9500 . ?
C39 C40 1.383(3) . ?
C40 H40 0.9500 . ?
C40 C41 1.395(2) . ?
C41 C45 1.518(2) . ?
C42 H42 1.0000 . ?
C42 C43 1.524(3) . ?
C42 C44 1.533(2) . ?
C43 H43A 0.9800 . ?
C43 H43B 0.9800 . ?
C43 H43C 0.9800 . ?
C44 H44A 0.9800 . ?
C44 H44B 0.9800 . ?
C44 H44C 0.9800 . ?
C45 H45 1.0000 . ?
C45 C46 1.534(3) . ?
C45 C47 1.525(3) . ?
C46 H46A 0.9800 . ?
C46 H46B 0.9800 . ?
C46 H46C 0.9800 . ?
C47 H47A 0.9800 . ?
C47 H47B 0.9800 . ?
C47 H47C 0.9800 . ?
C48 H48A 0.9900 . ?
C48 H48B 0.9900 . ?
C48 C49 1.398(11) . ?
C49 H49A 0.9800 . ?
C49 H49B 0.9800 . ?
C49 H49C 0.9800 . ?
C50 H50A 0.9900 . ?
C50 H50B 0.9900 . ?
C50 C51 1.518(8) . ?
C51 H51A 0.9800 . ?
C51 H51B 0.9800 . ?
C51 H51C 0.9800 . ?
C52 H52A 0.9800 . ?
C52 H52B 0.9800 . ?
C52 H52C 0.9800 . ?
C52 C53 1.365(9) . ?
C53 H53A 0.9900 . ?
C53 H53B 0.9900 . ?
C54 H54A 0.9900 . ?
C54 H54B 0.9900 . ?
C54 C55 1.440(8) . ?
C55 H55A 0.9800 . ?
C55 H55B 0.9800 . ?
C55 H55C 0.9800 . ?
C56 H56A 0.9900 . ?
C56 H56B 0.9900 . ?
C56 C57 1.437(9) . ?
C57 H57A 0.9800 . ?
C57 H57B 0.9800 . ?
C57 H57C 0.9800 . ?
C58 H58A 0.9900 . ?
C58 H58B 0.9900 . ?
C58 C59 1.526(10) . ?
C59 H59A 0.9800 . ?
C59 H59B 0.9800 . ?
C59 H59C 0.9800 . ?
C60 H60A 0.9800 . ?
C60 H60B 0.9800 . ?
C60 H60C 0.9800 . ?
C60 C61 1.489(12) . ?
C61 H61A 0.9900 . ?
C61 H61B 0.9900 . ?
C62 H62A 0.9900 . ?
C62 H62B 0.9900 . ?
C62 C63 1.456(11) . ?
C63 H63A 0.9800 . ?
C63 H63B 0.9800 . ?
C63 H63C 0.9800 . ?

loop_
_geom_torsion_atom_site_label_1
_geom_torsion_atom_site_label_2
_geom_torsion_atom_site_label_3
_geom_torsion_atom_site_label_4
_geom_torsion
_geom_torsion_site_symmetry_1
_geom_torsion_site_symmetry_2
_geom_torsion_site_symmetry_3
_geom_torsion_site_symmetry_4
_geom_torsion_publ_flag
K1 N1 C1 K3 -124.24(6) . . . . ?
K1 N1 C1 K4 -122.79(10) . . . . ?
K1 N1 C1 C2 113.73(14) . . . . ?
K1 N1 C1 C6 -64.57(11) . . . . ?
K1 N1 C24 K2 111.06(12) . . . . ?
K1 N1 C24 C25 -153.63(12) . . . . ?
K1 N1 C24 C29 34.20(19) . . . . ?
K1 N2 C6 K1 47.13(11) 3_666 . . . ?
K1 N2 C6 K3 162.95(8) . . . . ?
K1 N2 C6 K3 -149.91(12) 3_666 . . . ?
K1 N2 C6 K4 169.38(12) . . . . ?
K1 N2 C6 K4 -143.48(15) 3_666 . . . ?
K1 N2 C6 C1 72.62(10) . . . . ?
K1 N2 C6 C1 119.75(12) 3_666 . . . ?
K1 N2 C6 C5 -112.26(13) . . . . ?
K1 N2 C6 C5 -65.13(17) 3_666 . . . ?
K1 N2 C9 K1 -48.62(11) . . . 3_666 ?
K1 N2 C9 K3 149.44(11) . . . . ?
K1 N2 C9 K3 -161.94(7) 3_666 . . . ?
K1 N2 C9 K4 -166.55(11) 3_666 . . . ?
K1 N2 C9 K4 144.83(14) . . . . ?
K1 N2 C9 C8 111.12(13) 3_666 . . . ?
K1 N2 C9 C8 62.50(18) . . . . ?
K1 N2 C9 C10 -75.21(11) 3_666 . . . ?
K1 N2 C9 C10 -123.83(12) . . . . ?
K1 N3 C10 K3 124.62(6) 3_666 . . . ?
K1 N3 C10 K4 125.67(11) 3_666 . . . ?
K1 N3 C10 C9 62.33(11) 3_666 . . . ?
K1 N3 C10 C11 -118.68(14) 3_666 . . . ?
K1 N3 C36 K2 -110.52(12) 3_666 . . . ?
K1 N3 C36 C37 -172.52(10) 3_666 . . . ?
K1 N3 C36 C41 1.3(2) 3_666 . . . ?
K1 C1 C2 C3 -86.23(15) . . . . ?
K1 C1 C6 K3 -154.17(7) . . . . ?
K1 C1 C6 K4 -158.72(11) . . . . ?
K1 C1 C6 N2 -75.43(10) . . . . ?
K1 C1 C6 C5 109.21(11) . . . . ?
K1 C9 C10 K3 -154.23(8) 3_666 . . . ?
K1 C9 C10 K4 -160.81(12) 3_666 . . . ?
K1 C9 C10 N3 -68.34(12) 3_666 . . . ?
K1 C9 C10 C11 112.60(11) 3_666 . . . ?
K1 C10 C11 C12 80.03(15) 3_666 . . . ?
K2 O1 C48 C49 126.4(9) . . . . ?
K2 O1 C50 C51 -10.0(8) . . . . ?
K2 O2 C53 C52 -7.3(11) . . . . ?
K2 O2 C54 C55 -1.8(8) . . . . ?
K2 N1 C1 K1 81.30(8) . . . . ?
K2 N1 C1 K3 -42.94(11) . . . . ?
K2 N1 C1 K4 -41.49(14) . . . . ?
K2 N1 C1 C2 -164.96(10) . . . . ?
K2 N1 C1 C6 16.73(17) . . . . ?
K2 N1 C24 C25 95.31(15) . . . . ?
K2 N1 C24 C29 -76.86(14) . . . . ?
K2 N2 C6 K1 -77.80(6) . . . . ?
K2 N2 C6 K3 85.15(9) . . . . ?
K2 N2 C6 K4 91.58(13) . . . . ?
K2 N2 C6 C1 -5.18(15) . . . . ?
K2 N2 C6 C5 169.93(10) . . . . ?
K2 N2 C9 K1 77.94(6) . . . 3_666 ?
K2 N2 C9 K3 -84.00(8) . . . . ?
K2 N2 C9 K4 -88.60(12) . . . . ?
K2 N2 C9 C8 -170.94(10) . . . . ?
K2 N2 C9 C10 2.73(15) . . . . ?
K2 N3 C10 K1 -77.08(8) . . . 3_666 ?
K2 N3 C10 K3 47.54(11) . . . . ?
K2 N3 C10 K4 48.59(14) . . . . ?
K2 N3 C10 C9 -14.75(17) . . . . ?
K2 N3 C10 C11 164.23(10) . . . . ?
K2 N3 C36 C37 -62.00(16) . . . . ?
K2 N3 C36 C41 111.87(14) . . . . ?
K2 C24 C25 C26 -117.99(17) . . . . ?
K2 C24 C25 C30 56.76(19) . . . . ?
K2 C24 C29 C28 125.76(15) . . . . ?
K2 C24 C29 C33 -57.27(15) . . . . ?
K2 C36 C37 C38 133.10(14) . . . . ?
K2 C36 C37 C42 -47.84(15) . . . . ?
K2 C36 C41 C40 -117.34(15) . . . . ?
K2 C36 C41 C45 59.44(19) . . . . ?
K3 O3 C56 C57 16.7(10) . . . . ?
K3 O3 C58 C59 -91.3(8) . . . . ?
K3 N2 C6 K1 -162.95(8) . . . . ?
K3 N2 C6 C1 -90.33(13) . . . . ?
K3 N2 C6 C5 84.78(14) . . . . ?
K3 N2 C9 K1 161.94(7) . . . 3_666 ?
K3 N2 C9 C8 -86.94(14) . . . . ?
K3 N2 C9 C10 86.73(12) . . . . ?
K3 C1 C2 C3 59.87(16) . . . . ?
K3 C1 C6 K1 154.17(7) . . . . ?
K3 C1 C6 N2 78.74(12) . . . . ?
K3 C1 C6 C5 -96.62(13) . . . . ?
K3 C5 C6 K1 -172.98(9) . . . . ?
K3 C5 C6 N2 -76.44(12) . . . . ?
K3 C5 C6 C1 98.64(12) . . . . ?
K3 C5 C7 C8 21.02(12) . . . . ?
K3 C5 C7 C18 -103.90(12) . . . . ?
K3 C5 C7 C19 138.08(10) . . . . ?
K3 C8 C9 K1 173.75(9) . . . 3_666 ?
K3 C8 C9 N2 78.91(13) . . . . ?
K3 C8 C9 C10 -94.67(12) . . . . ?
K3 C8 C13 C12 65.99(15) . . . . ?
K3 C9 C10 K1 154.23(8) . . . 3_666 ?
K3 C9 C10 N3 85.89(14) . . . . ?
K3 C9 C10 C11 -93.17(13) . . . . ?
K3 C10 C11 C12 -65.93(16) . . . . ?
K4 O4 C61 C60 36.8(18) . . . . ?
K4 O4 C62 C63 91.1(10) . . . . ?
K4 N2 C6 K1 -169.38(12) . . . . ?
K4 N2 C6 C1 -96.77(15) . . . . ?
K4 N2 C6 C5 78.35(16) . . . . ?
K4 N2 C9 K1 166.55(11) . . . 3_666 ?
K4 N2 C9 C8 -82.34(16) . . . . ?
K4 N2 C9 C10 91.34(15) . . . . ?
K4 C1 C2 C3 55.18(18) . . . . ?
K4 C1 C6 K1 158.72(11) . . . . ?
K4 C1 C6 N2 83.29(15) . . . . ?
K4 C1 C6 C5 -92.07(15) . . . . ?
K4 C5 C6 K1 -170.96(13) . . . . ?
K4 C5 C6 N2 -74.42(15) . . . . ?
K4 C5 C6 C1 100.66(15) . . . . ?
K4 C5 C7 C8 25.28(14) . . . . ?
K4 C5 C7 C18 -99.64(14) . . . . ?
K4 C5 C7 C19 142.33(13) . . . . ?
K4 C8 C9 K1 175.40(13) . . . 3_666 ?
K4 C8 C9 N2 80.56(16) . . . . ?
K4 C8 C9 C10 -93.02(15) . . . . ?
K4 C8 C13 C12 69.85(17) . . . . ?
K4 C9 C10 K1 160.81(12) . . . 3_666 ?
K4 C9 C10 N3 92.47(16) . . . . ?
K4 C9 C10 C11 -86.59(16) . . . . ?
K4 C10 C11 C12 -62.06(17) . . . . ?
N1 C1 C2 C3 178.43(14) . . . . ?
N1 C1 C6 K1 68.52(11) . . . . ?
N1 C1 C6 K3 -85.65(13) . . . . ?
N1 C1 C6 K4 -90.20(16) . . . . ?
N1 C1 C6 N2 -6.91(18) . . . . ?
N1 C1 C6 C5 177.73(12) . . . . ?
N1 C24 C25 C26 -173.11(17) . . . . ?
N1 C24 C25 C30 1.6(3) . . . . ?
N1 C24 C29 C28 172.90(15) . . . . ?
N1 C24 C29 C33 -10.1(2) . . . . ?
N2 C9 C10 K1 75.75(10) . . . 3_666 ?
N2 C9 C10 K3 -78.48(12) . . . . ?
N2 C9 C10 K4 -85.06(15) . . . . ?
N2 C9 C10 N3 7.41(19) . . . . ?
N2 C9 C10 C11 -171.65(12) . . . . ?
N3 C10 C11 C12 179.74(14) . . . . ?
N3 C36 C37 C38 170.82(15) . . . . ?
N3 C36 C37 C42 -10.1(2) . . . . ?
N3 C36 C41 C40 -170.47(15) . . . . ?
N3 C36 C41 C45 6.3(2) . . . . ?
C1 N1 C24 K2 -153.24(17) . . . . ?
C1 N1 C24 C25 -57.9(2) . . . . ?
C1 N1 C24 C29 129.90(15) . . . . ?
C1 C2 C3 C4 3.8(2) . . . . ?
C1 C2 C3 C14 -172.93(14) . . . . ?
C2 C1 C6 K1 -109.91(12) . . . . ?
C2 C1 C6 K3 95.92(13) . . . . ?
C2 C1 C6 K4 91.37(16) . . . . ?
C2 C1 C6 N2 174.66(12) . . . . ?
C2 C1 C6 C5 -0.70(18) . . . . ?
C2 C3 C4 C5 -0.2(2) . . . . ?
C2 C3 C14 C15 -21.4(3) . . . . ?
C2 C3 C14 C16 -145.79(18) . . . . ?
C2 C3 C14 C17 98.28(19) . . . . ?
C3 C4 C5 K3 -70.71(16) . . . . ?
C3 C4 C5 K4 -76.66(18) . . . . ?
C3 C4 C5 C6 -3.7(2) . . . . ?
C3 C4 C5 C7 172.44(13) . . . . ?
C4 C3 C14 C15 161.94(19) . . . . ?
C4 C3 C14 C16 37.6(2) . . . . ?
C4 C3 C14 C17 -78.3(2) . . . . ?
C4 C5 C6 K1 92.45(13) . . . . ?
C4 C5 C6 K3 -94.57(13) . . . . ?
C4 C5 C6 K4 -96.59(16) . . . . ?
C4 C5 C6 N2 -171.01(13) . . . . ?
C4 C5 C6 C1 4.07(19) . . . . ?
C4 C5 C7 C8 141.01(13) . . . . ?
C4 C5 C7 C18 16.08(19) . . . . ?
C4 C5 C7 C19 -101.94(15) . . . . ?
C5 C7 C8 K3 -21.19(12) . . . . ?
C5 C7 C8 K4 -26.46(15) . . . . ?
C5 C7 C8 C9 41.68(16) . . . . ?
C5 C7 C8 C13 -140.26(13) . . . . ?
C6 N2 C9 K1 -133.99(10) . . . 3_666 ?
C6 N2 C9 K3 64.07(11) . . . . ?
C6 N2 C9 K4 59.47(14) . . . . ?
C6 N2 C9 C8 -22.87(18) . . . . ?
C6 N2 C9 C10 150.80(12) . . . . ?
C6 C1 C2 C3 -3.3(2) . . . . ?
C6 C5 C7 C8 -42.70(15) . . . . ?
C6 C5 C7 C18 -167.63(12) . . . . ?
C6 C5 C7 C19 74.35(15) . . . . ?
C7 C5 C6 K1 -83.90(12) . . . . ?
C7 C5 C6 K3 89.08(12) . . . . ?
C7 C5 C6 K4 87.06(15) . . . . ?
C7 C5 C6 N2 12.65(19) . . . . ?
C7 C5 C6 C1 -172.28(12) . . . . ?
C7 C8 C9 K1 84.35(12) . . . 3_666 ?
C7 C8 C9 K3 -89.40(12) . . . . ?
C7 C8 C9 K4 -91.05(15) . . . . ?
C7 C8 C9 N2 -10.49(19) . . . . ?
C7 C8 C9 C10 175.93(12) . . . . ?
C7 C8 C13 C12 -177.19(13) . . . . ?
C8 C9 C10 K1 -110.26(12) . . . 3_666 ?
C8 C9 C10 K3 95.51(13) . . . . ?
C8 C9 C10 K4 88.93(16) . . . . ?
C8 C9 C10 N3 -178.60(13) . . . . ?
C8 C9 C10 C11 2.34(19) . . . . ?
C9 N2 C6 K1 133.96(10) . . . . ?
C9 N2 C6 K3 -63.09(12) . . . . ?
C9 N2 C6 K4 -56.66(14) . . . . ?
C9 N2 C6 C1 -153.42(12) . . . . ?
C9 N2 C6 C5 21.69(18) . . . . ?
C9 C8 C13 C12 0.8(2) . . . . ?
C9 C10 C11 C12 -1.3(2) . . . . ?
C10 N3 C36 K2 159.42(19) . . . . ?
C10 N3 C36 C37 97.43(18) . . . . ?
C10 N3 C36 C41 -88.71(18) . . . . ?
C10 C11 C12 C13 -0.1(2) . . . . ?
C10 C11 C12 C20 179.33(13) . . . . ?
C11 C12 C13 C8 0.4(2) . . . . ?
C11 C12 C20 C21 -69.56(18) . . . . ?
C11 C12 C20 C22 170.34(14) . . . . ?
C11 C12 C20 C23 50.12(18) . . . . ?
C13 C8 C9 K1 -93.74(13) . . . 3_666 ?
C13 C8 C9 K3 92.51(13) . . . . ?
C13 C8 C9 K4 90.86(16) . . . . ?
C13 C8 C9 N2 171.42(13) . . . . ?
C13 C8 C9 C10 -2.2(2) . . . . ?
C13 C12 C20 C21 109.85(17) . . . . ?
C13 C12 C20 C22 -10.2(2) . . . . ?
C13 C12 C20 C23 -130.47(15) . . . . ?
C14 C3 C4 C5 176.48(14) . . . . ?
C18 C7 C8 K3 103.66(12) . . . . ?
C18 C7 C8 K4 98.39(15) . . . . ?
C18 C7 C8 C9 166.53(13) . . . . ?
C18 C7 C8 C13 -15.41(19) . . . . ?
C19 C7 C8 K3 -137.72(10) . . . . ?
C19 C7 C8 K4 -142.98(13) . . . . ?
C19 C7 C8 C9 -74.84(15) . . . . ?
C19 C7 C8 C13 103.22(15) . . . . ?
C20 C12 C13 C8 -179.03(13) . . . . ?
C24 N1 C1 K1 -129.14(13) . . . . ?
C24 N1 C1 K3 106.61(14) . . . . ?
C24 N1 C1 K4 108.07(16) . . . . ?
C24 N1 C1 C2 -15.4(2) . . . . ?
C24 N1 C1 C6 166.29(13) . . . . ?
C24 C25 C26 C27 0.7(3) . . . . ?
C24 C25 C30 C31 145.75(18) . . . . ?
C24 C25 C30 C32 -90.1(2) . . . . ?
C24 C29 C33 K1 -10.15(18) . . . . ?
C24 C29 C33 C34 -81.06(18) . . . . ?
C24 C29 C33 C35 153.93(16) . . . . ?
C25 C24 C29 C28 0.2(2) . . . . ?
C25 C24 C29 C33 177.18(14) . . . . ?
C25 C26 C27 C28 0.3(4) . . . . ?
C25 C30 C32 K3 120.72(13) . . . . ?
C26 C25 C30 C31 -39.5(3) . . . . ?
C26 C25 C30 C32 84.7(2) . . . . ?
C26 C27 C28 C29 -1.1(3) . . . . ?
C27 C28 C29 C24 0.8(3) . . . . ?
C27 C28 C29 C33 -176.13(19) . . . . ?
C28 C29 C33 K1 166.85(13) . . . . ?
C28 C29 C33 C34 95.93(18) . . . . ?
C28 C29 C33 C35 -29.1(2) . . . . ?
C29 C24 C25 C26 -0.9(2) . . . . ?
C29 C24 C25 C30 173.83(16) . . . . ?
C29 C33 C34 K1 106.84(11) . . . . ?
C30 C25 C26 C27 -174.2(2) . . . . ?
C31 C30 C32 K3 -113.21(17) . . . . ?
C35 C33 C34 K1 -125.34(12) . . . . ?
C36 N3 C10 K1 125.17(13) . . . 3_666 ?
C36 N3 C10 K3 -110.21(14) . . . . ?
C36 N3 C10 K4 -109.16(16) . . . . ?
C36 N3 C10 C9 -172.50(13) . . . . ?
C36 N3 C10 C11 6.5(2) . . . . ?
C36 C37 C38 C39 0.9(3) . . . . ?
C36 C37 C42 C43 142.90(17) . . . . ?
C36 C37 C42 C44 -92.03(18) . . . . ?
C36 C41 C45 K1 -9.73(19) . . . 3_666 ?
C36 C41 C45 C46 -86.77(19) . . . . ?
C36 C41 C45 C47 147.76(19) . . . . ?
C37 C36 C41 C40 3.5(2) . . . . ?
C37 C36 C41 C45 -179.68(15) . . . . ?
C37 C38 C39 C40 1.4(3) . . . . ?
C37 C42 C44 K3 119.33(13) . . . . ?
C37 C42 C44 K4 116.72(15) . . . . ?
C38 C37 C42 C43 -38.0(2) . . . . ?
C38 C37 C42 C44 87.0(2) . . . . ?
C38 C39 C40 C41 -1.1(3) . . . . ?
C39 C40 C41 C36 -1.4(3) . . . . ?
C39 C40 C41 C45 -178.16(17) . . . . ?
C40 C41 C45 K1 167.03(13) . . . 3_666 ?
C40 C41 C45 C46 90.0(2) . . . . ?
C40 C41 C45 C47 -35.5(3) . . . . ?
C41 C36 C37 C38 -3.3(2) . . . . ?
C41 C36 C37 C42 175.79(14) . . . . ?
C41 C45 C46 K1 112.15(12) . . . 3_666 ?
C42 C37 C38 C39 -178.20(17) . . . . ?
C43 C42 C44 K3 -113.72(14) . . . . ?
C43 C42 C44 K4 -116.33(16) . . . . ?
C47 C45 C46 K1 -121.18(15) . . . 3_666 ?
C48 O1 C50 C51 175.6(6) . . . . ?
C50 O1 C48 C49 -59.0(11) . . . . ?
C53 O2 C54 C55 -177.7(7) . . . . ?
C54 O2 C53 C52 168.2(8) . . . . ?
C56 O3 C58 C59 114.9(8) . . . . ?
C58 O3 C56 C57 168.8(7) . . . . ?
C61 O4 C62 K4 -139.0(13) . . . . ?
C61 O4 C62 C63 -47.9(16) . . . . ?
C62 O4 C61 C60 155.5(13) . . . . ?

loop_
_exptl_oxdiff_crystal_face_indexfrac_h
_exptl_oxdiff_crystal_face_indexfrac_k
_exptl_oxdiff_crystal_face_indexfrac_l
_exptl_oxdiff_crystal_face_x
_exptl_oxdiff_crystal_face_y
_exptl_oxdiff_crystal_face_z
2.0000 -1.0000 -0.9999 0.0233 0.0513 0.2150
-0.0000 -0.0000 1.0000 0.0157 0.0525 -0.0220
-2.0000 1.0000 -2.0001 -0.0703 -0.2089 -0.1491
2.0000 -1.0000 1.0001 0.0546 0.1564 0.1710
2.0000 -1.0000 -1.9999 0.0076 -0.0012 0.2370
-2.0000 1.0000 1.9999 -0.0076 0.0012 -0.2370
-1.0000 -0.0000 1.9999 -0.0289 0.0757 -0.1155
0.4666 -7.1128 11.0146 -0.3792 0.9136 0.1470
1.0000 0.0000 -1.9999 0.0289 -0.0757 0.1155
3.7775 4.3815 -14.6570 0.3551 -0.8571 0.3732
0.0000 -2.0000 0.9998 -0.1474 0.1429 0.0781
0.0000 -1.0000 -0.0001 -0.0815 0.0452 0.0500
-1.0000 -2.0000 0.9996 -0.2076 0.1135 0.0066
-1.0000 -0.0000 0.9999 -0.0446 0.0232 -0.0935
9.9823 2.3282 -3.9403 0.7293 -0.0194 0.6840
-6.0208 -7.3423 -2.4636 -0.9996 0.0256 -0.0091
-2.0000 -0.0000 0.9997 -0.1048 -0.0061 -0.1650
-1.0000 -1.0000 -1.0002 -0.1574 -0.0367 0.0005
-8.3606 1.1079 -7.5719 -0.5318 -0.6930 -0.4868
-9.2868 2.1855 -3.8971 -0.4422 -0.5758 -0.6877
1.0000 0.0000 2.0001 0.0915 0.1344 0.0275
-7.1806 0.1487 -10.2986 -0.5816 -0.7583 -0.2945
-1.0000 1.0000 -1.0000 0.0056 -0.1270 -0.0995
-2.0000 2.0000 -1.0000 0.0269 -0.2015 -0.2211
-1.4633 4.7514 -14.0638 0.0789 -0.9963 -0.0331
2.8463 1.9543 -16.6409 0.0702 -0.8790 0.4716
-0.1092 9.3342 2.7135 0.7967 -0.2822 -0.5344
5.5907 7.9221 -2.6410 0.9411 -0.3326 0.0616
9.6512 1.4527 -7.9880 0.5746 -0.2022 0.7931
2.0000 2.0000 1.0005 0.2991 0.0209 0.0210
2.0000 1.0000 0.0004 0.2020 0.0135 0.0930
-0.0000 1.0000 1.0001 0.0972 0.0074 -0.0720
3.8839 6.7875 8.8963 0.9264 0.2747 -0.2574
2.0000 1.0000 1.0004 0.2176 0.0660 0.0710
1.1736 3.8316 15.0482 0.6186 0.6519 -0.4386
1.0000 2.0000 5.0003 0.3015 0.2017 -0.1385

loop_
_smtbx_masks_void_nr
_smtbx_masks_void_average_x
_smtbx_masks_void_average_y
_smtbx_masks_void_average_z
_smtbx_masks_void_volume
_smtbx_masks_void_count_electrons
_smtbx_masks_void_content
1 0.000 0.000 0.500 480.0 94.6 '2.3 Et2O'
2 0.500 0.500 0.000 480.0 94.6 '2.3 Et2O'
